data_4064327
loop_
_publ_author_name
'Pan, Cheng-Ling'
'Chen, Wan'
'Song, Jiangfeng'

_publ_section_title
;
 Lanthanide(II)&#x2212;Alkali Sandwich Complexes with Cation&#x2212;Arene
 \p Interactions: Synthesis, Structure, and Solvent-Mediated Redox
 Transformations
;
_journal_issue 8
_journal_name_full Organometallics
_journal_page_first 2252
_journal_paper_doi 10.1021/om200044j
_journal_volume 30
_journal_year 2011
_chemical_formula_moiety 'C117 H132 N10 O3 Si Sm4'
_chemical_formula_sum 'C117 H132 N10 O3 Si Sm4'
_chemical_formula_weight 2355.82
_chemical_melting_point ?
_chemical_name_systematic
; 
 ? 
;
_space_group_IT_number 2
_symmetry_cell_setting triclinic
_symmetry_space_group_name_Hall '-P 1'
_symmetry_space_group_name_H-M 'P -1'
_atom_sites_solution_hydrogens geom
_atom_sites_solution_primary direct
_atom_sites_solution_secondary difmap
_audit_creation_method SHELXL-97
_cell_angle_alpha 86.765(2)
_cell_angle_beta 87.113(2)
_cell_angle_gamma 82.2270(10)
_cell_formula_units_Z 2
_cell_length_a 14.1516(12)
_cell_length_b 17.8697(15)
_cell_length_c 20.9102(19)
_cell_measurement_temperature 173(2)
_cell_measurement_theta_max 26.12
_cell_measurement_theta_min 0.98
_cell_volume 5226.1(8)
_computing_cell_refinement 'Bruker SMART'
_computing_data_collection 'Bruker SMART'
_computing_data_reduction 'Bruker SAINT software (Bruker, 1999)'
_computing_molecular_graphics 'SHELXTL-PLUS (Sheldrick, 1990)'
_computing_publication_material SHELXL-97
_computing_structure_refinement 'SHELXL-97 (Sheldrick, 1997)'
_computing_structure_solution 'SHELXS-97 (Sheldrick, 1990)'
_diffrn_ambient_temperature 273(2)
_diffrn_measured_fraction_theta_full 0.982
_diffrn_measured_fraction_theta_max 0.982
_diffrn_measurement_device_type 'Bruker SMART APEX CCD'
_diffrn_measurement_method '\w scan'
_diffrn_radiation_monochromator graphite
_diffrn_radiation_source 'fine-focus sealed tube'
_diffrn_radiation_type MoK\a
_diffrn_radiation_wavelength 0.71073
_diffrn_reflns_av_R_equivalents 0.0394
_diffrn_reflns_av_sigmaI/netI 0.0929
_diffrn_reflns_limit_h_max 17
_diffrn_reflns_limit_h_min -13
_diffrn_reflns_limit_k_max 21
_diffrn_reflns_limit_k_min -22
_diffrn_reflns_limit_l_max 20
_diffrn_reflns_limit_l_min -25
_diffrn_reflns_number 29185
_diffrn_reflns_theta_full 26.12
_diffrn_reflns_theta_max 26.12
_diffrn_reflns_theta_min 0.98
_diffrn_standards_decay_% None
_diffrn_standards_interval_count None
_diffrn_standards_interval_time None
_diffrn_standards_number None
_exptl_absorpt_coefficient_mu 2.282
_exptl_absorpt_correction_T_max 0.6582
_exptl_absorpt_correction_T_min 0.5476
_exptl_absorpt_correction_type empirical
_exptl_absorpt_process_details SADABS
_exptl_crystal_colour YELLOW
_exptl_crystal_density_diffrn 1.497
_exptl_crystal_density_meas ?
_exptl_crystal_density_method 'not measured'
_exptl_crystal_description Block
_exptl_crystal_F_000 2380
_exptl_crystal_size_max 0.30
_exptl_crystal_size_mid 0.20
_exptl_crystal_size_min 0.20
_refine_diff_density_max 1.573
_refine_diff_density_min -1.021
_refine_diff_density_rms 0.234
_refine_ls_extinction_method none
_refine_ls_goodness_of_fit_ref 1.034
_refine_ls_hydrogen_treatment constr
_refine_ls_matrix_type full
_refine_ls_number_parameters 1152
_refine_ls_number_reflns 20432
_refine_ls_number_restraints 12
_refine_ls_restrained_S_all 1.035
_refine_ls_R_factor_all 0.0882
_refine_ls_R_factor_gt 0.0544
_refine_ls_shift/su_max 0.002
_refine_ls_shift/su_mean 0.000
_refine_ls_structure_factor_coef Fsqd
_refine_ls_weighting_details 'calc w=1/[\s^2^(Fo^2^)+(0.0693P)^2^+8.5517P] where P=(Fo^2^+2Fc^2^)/3'
_refine_ls_weighting_scheme calc
_refine_ls_wR_factor_gt 0.1308
_refine_ls_wR_factor_ref 0.1562
_reflns_number_gt 14276
_reflns_number_total 20432
_reflns_threshold_expression >2sigma(I)
_cod_data_source_file om200044j_si_004.cif
_cod_data_source_block t
_cod_depositor_comments
;
The following automatic conversions were performed:

'_chemical_melting_point' value 'not measured' was changed to '?' -
the value is undefined or not given.

'_symmetry_cell_setting' value
'Triclinic' changed to 'triclinic' according to
/home/saulius/struct/CIF-dictionaries/cif_core.dic dictionary named
'cif_core.dic' version 2.4.1 from 2010-06-29.

Automatic conversion script
Id: cif_fix_values 1715 2011-07-08 13:25:40Z adriana 

The following automatic conversions were performed:

'_exptl_crystal_density_meas' value 'None' was changed to '?' - the
value is perceived as not measured.

Automatic conversion script
Id: cif_fix_values 3008 2015-01-20 13:52:24Z robertas 
;
_cod_original_sg_symbol_H-M P-1
_cod_database_code 4064327

loop_
_symmetry_equiv_pos_as_xyz
'x, y, z'
'-x, -y, -z'

loop_
_atom_site_label
_atom_site_type_symbol
_atom_site_fract_x
_atom_site_fract_y
_atom_site_fract_z
_atom_site_U_iso_or_equiv
_atom_site_adp_type
_atom_site_occupancy
_atom_site_symmetry_multiplicity
_atom_site_calc_flag
_atom_site_refinement_flags
C1 C 0.2069(5) 0.9845(4) 0.1863(4) 0.0193(17) Uani 1 1 d .
C2 C 0.2157(6) 0.9752(5) 0.1191(4) 0.0250(18) Uani 1 1 d .
C3 C 0.2567(6) 0.9071(5) 0.0944(4) 0.028(2) Uani 1 1 d .
H3A H 0.2599 0.9014 0.0494 0.034 Uiso 1 1 calc R
C4 C 0.2925(6) 0.8484(5) 0.1347(4) 0.031(2) Uani 1 1 d .
H4A H 0.3192 0.8016 0.1178 0.038 Uiso 1 1 calc R
C5 C 0.2899(6) 0.8571(5) 0.1999(4) 0.030(2) Uani 1 1 d .
H5A H 0.3176 0.8165 0.2271 0.036 Uiso 1 1 calc R
C6 C 0.2482(6) 0.9229(4) 0.2269(4) 0.0243(18) Uani 1 1 d .
C7 C 0.1805(6) 1.0395(5) 0.0708(4) 0.0272(19) Uani 1 1 d .
H7A H 0.1606 1.0859 0.0953 0.033 Uiso 1 1 calc R
C8 C 0.0944(6) 1.0239(6) 0.0352(5) 0.044(3) Uani 1 1 d .
H8A H 0.0425 1.0145 0.0662 0.066 Uiso 1 1 calc R
H8B H 0.1123 0.9793 0.0097 0.066 Uiso 1 1 calc R
H8C H 0.0731 1.0677 0.0067 0.066 Uiso 1 1 calc R
C9 C 0.2618(6) 1.0562(5) 0.0231(4) 0.034(2) Uani 1 1 d .
H9A H 0.3161 1.0672 0.0466 0.050 Uiso 1 1 calc R
H9B H 0.2397 1.1000 -0.0052 0.050 Uiso 1 1 calc R
H9C H 0.2815 1.0121 -0.0026 0.050 Uiso 1 1 calc R
C10 C 0.2483(6) 0.9274(5) 0.2987(4) 0.0274(19) Uani 1 1 d .
H10A H 0.2092 0.9758 0.3109 0.033 Uiso 1 1 calc R
C11 C 0.2057(6) 0.8611(5) 0.3351(5) 0.037(2) Uani 1 1 d .
H11A H 0.1402 0.8606 0.3221 0.056 Uiso 1 1 calc R
H11B H 0.2053 0.8675 0.3813 0.056 Uiso 1 1 calc R
H11C H 0.2445 0.8133 0.3248 0.056 Uiso 1 1 calc R
C12 C 0.3496(6) 0.9279(5) 0.3198(5) 0.038(2) Uani 1 1 d .
H12A H 0.3768 0.9705 0.2977 0.058 Uiso 1 1 calc R
H12B H 0.3888 0.8805 0.3089 0.058 Uiso 1 1 calc R
H12C H 0.3486 0.9332 0.3662 0.058 Uiso 1 1 calc R
C13 C -0.0300(6) 1.1375(5) 0.3515(4) 0.0240(18) Uani 1 1 d .
C14 C 0.0163(6) 1.1255(5) 0.4115(4) 0.0254(18) Uani 1 1 d .
C15 C -0.0360(6) 1.1473(5) 0.4694(4) 0.031(2) Uani 1 1 d .
H15A H -0.0044 1.1426 0.5088 0.037 Uiso 1 1 calc R
C16 C -0.1307(6) 1.1749(5) 0.4685(4) 0.033(2) Uani 1 1 d .
H16A H -0.1651 1.1889 0.5071 0.040 Uiso 1 1 calc R
C17 C -0.1759(6) 1.1821(5) 0.4117(4) 0.032(2) Uani 1 1 d .
H17A H -0.2423 1.1997 0.4126 0.038 Uiso 1 1 calc R
C18 C -0.1303(6) 1.1652(5) 0.3525(4) 0.0270(19) Uani 1 1 d .
C19 C 0.1174(6) 1.0858(5) 0.4160(4) 0.029(2) Uani 1 1 d .
H19A H 0.1435 1.0781 0.3712 0.034 Uiso 1 1 calc R
C20 C 0.1189(7) 1.0084(5) 0.4493(5) 0.044(3) Uani 1 1 d .
H20A H 0.0751 0.9801 0.4288 0.066 Uiso 1 1 calc R
H20B H 0.0988 1.0138 0.4945 0.066 Uiso 1 1 calc R
H20C H 0.1837 0.9811 0.4462 0.066 Uiso 1 1 calc R
C21 C 0.1855(6) 1.1288(5) 0.4487(4) 0.033(2) Uani 1 1 d .
H21A H 0.2489 1.0990 0.4492 0.050 Uiso 1 1 calc R
H21B H 0.1618 1.1380 0.4927 0.050 Uiso 1 1 calc R
H21C H 0.1898 1.1773 0.4250 0.050 Uiso 1 1 calc R
C22 C -0.1857(6) 1.1703(6) 0.2916(5) 0.037(2) Uani 1 1 d .
H22A H -0.1390 1.1717 0.2541 0.044 Uiso 1 1 calc R
C23 C -0.2595(7) 1.2408(6) 0.2859(5) 0.045(3) Uani 1 1 d .
H23A H -0.2277 1.2860 0.2875 0.068 Uiso 1 1 calc R
H23B H -0.3072 1.2397 0.3214 0.068 Uiso 1 1 calc R
H23C H -0.2909 1.2418 0.2451 0.068 Uiso 1 1 calc R
C24 C -0.2354(7) 1.1000(6) 0.2881(6) 0.056(3) Uani 1 1 d .
H24A H -0.1882 1.0546 0.2917 0.083 Uiso 1 1 calc R
H24B H -0.2663 1.1016 0.2470 0.083 Uiso 1 1 calc R
H24C H -0.2836 1.0987 0.3233 0.083 Uiso 1 1 calc R
C25 C 0.0038(6) 0.9697(5) 0.2624(4) 0.028(2) Uani 1 1 d .
C26 C -0.0405(6) 0.9562(5) 0.3231(4) 0.030(2) Uani 1 1 d .
H26A H -0.0499 0.9950 0.3529 0.036 Uiso 1 1 calc R
C27 C -0.0706(6) 0.8866(5) 0.3396(5) 0.035(2) Uani 1 1 d .
H27A H -0.0995 0.8781 0.3809 0.042 Uiso 1 1 calc R
C28 C -0.0592(6) 0.8304(5) 0.2975(5) 0.035(2) Uani 1 1 d .
H28A H -0.0802 0.7830 0.3093 0.042 Uiso 1 1 calc R
C29 C -0.0174(7) 0.8424(5) 0.2378(5) 0.040(2) Uani 1 1 d .
H29A H -0.0096 0.8034 0.2081 0.048 Uiso 1 1 calc R
C30 C 0.0135(6) 0.9111(5) 0.2208(4) 0.029(2) Uani 1 1 d .
H30A H 0.0423 0.9185 0.1793 0.035 Uiso 1 1 calc R
C31 C -0.0307(5) 1.1043(5) 0.1681(4) 0.0233(18) Uani 1 1 d .
C32 C -0.1064(6) 1.0710(5) 0.1441(5) 0.034(2) Uani 1 1 d .
H32A H -0.1184 1.0223 0.1603 0.041 Uiso 1 1 calc R
C33 C -0.1630(6) 1.1090(6) 0.0970(4) 0.037(2) Uani 1 1 d .
H33A H -0.2135 1.0857 0.0817 0.045 Uiso 1 1 calc R
C34 C -0.1480(6) 1.1792(6) 0.0721(5) 0.038(2) Uani 1 1 d .
H34A H -0.1871 1.2041 0.0396 0.046 Uiso 1 1 calc R
C35 C -0.0749(6) 1.2134(5) 0.0949(4) 0.034(2) Uani 1 1 d .
H35A H -0.0640 1.2623 0.0785 0.040 Uiso 1 1 calc R
C36 C -0.0184(6) 1.1759(5) 0.1415(4) 0.028(2) Uani 1 1 d .
H36A H 0.0316 1.2001 0.1564 0.034 Uiso 1 1 calc R
C37 C 0.4349(5) 1.2283(5) 0.1002(4) 0.0232(18) Uani 1 1 d .
C38 C 0.5168(6) 1.2542(5) 0.1227(4) 0.029(2) Uani 1 1 d .
H38A H 0.5146 1.2737 0.1641 0.035 Uiso 1 1 calc R
C39 C 0.6001(6) 1.2513(5) 0.0848(4) 0.034(2) Uani 1 1 d .
H39A H 0.6539 1.2704 0.1000 0.041 Uiso 1 1 calc R
C40 C 0.6061(6) 1.2204(5) 0.0242(4) 0.035(2) Uani 1 1 d .
H40A H 0.6638 1.2171 -0.0014 0.042 Uiso 1 1 calc R
C41 C 0.5270(6) 1.1950(5) 0.0028(4) 0.029(2) Uani 1 1 d .
H41A H 0.5296 1.1746 -0.0383 0.035 Uiso 1 1 calc R
C42 C 0.4428(6) 1.1988(5) 0.0404(4) 0.0263(19) Uani 1 1 d .
H42A H 0.3891 1.1805 0.0243 0.032 Uiso 1 1 calc R
C43 C 0.2279(6) 1.2655(5) 0.0647(4) 0.0235(18) Uani 1 1 d .
C44 C 0.1467(6) 1.2482(5) 0.0352(4) 0.0278(19) Uani 1 1 d .
H44A H 0.1229 1.2018 0.0466 0.033 Uiso 1 1 calc R
C45 C 0.1016(7) 1.2975(6) -0.0100(4) 0.039(2) Uani 1 1 d .
H45A H 0.0473 1.2844 -0.0295 0.047 Uiso 1 1 calc R
C46 C 0.1334(7) 1.3650(6) -0.0272(4) 0.040(2) Uani 1 1 d .
H46A H 0.1007 1.3989 -0.0578 0.049 Uiso 1 1 calc R
C47 C 0.2119(8) 1.3831(6) -0.0001(4) 0.044(3) Uani 1 1 d .
H47A H 0.2339 1.4301 -0.0122 0.053 Uiso 1 1 calc R
C48 C 0.2615(6) 1.3339(5) 0.0454(4) 0.030(2) Uani 1 1 d .
H48A H 0.3173 1.3469 0.0630 0.036 Uiso 1 1 calc R
C49 C 0.1857(6) 1.5371(4) 0.1665(4) 0.0253(19) Uani 1 1 d .
C50 C 0.1530(6) 1.5549(5) 0.1028(4) 0.029(2) Uani 1 1 d .
H50A H 0.1388 1.5152 0.0780 0.035 Uiso 1 1 calc R
C51 C 0.1416(7) 1.6278(5) 0.0766(5) 0.038(2) Uani 1 1 d .
H51A H 0.1204 1.6374 0.0342 0.045 Uiso 1 1 calc R
C52 C 0.1605(7) 1.6871(5) 0.1111(4) 0.037(2) Uani 1 1 d .
H52A H 0.1503 1.7376 0.0937 0.044 Uiso 1 1 calc R
C53 C 0.1951(7) 1.6707(5) 0.1724(5) 0.041(2) Uani 1 1 d .
H53A H 0.2103 1.7108 0.1964 0.049 Uiso 1 1 calc R
C54 C 0.2078(6) 1.5977(5) 0.1989(4) 0.030(2) Uani 1 1 d .
H54A H 0.2324 1.5887 0.2405 0.035 Uiso 1 1 calc R
C55 C 0.3327(6) 1.4473(4) 0.2473(4) 0.0273(19) Uani 1 1 d .
C56 C 0.3833(7) 1.4410(5) 0.3032(5) 0.040(2) Uani 1 1 d .
H56A H 0.3498 1.4407 0.3437 0.048 Uiso 1 1 calc R
C57 C 0.4809(7) 1.4352(6) 0.3004(6) 0.051(3) Uani 1 1 d .
H57A H 0.5139 1.4330 0.3390 0.062 Uiso 1 1 calc R
C58 C 0.5316(7) 1.4327(7) 0.2432(8) 0.070(4) Uani 1 1 d .
H58A H 0.5994 1.4257 0.2420 0.083 Uiso 1 1 calc R
C59 C 0.4839(8) 1.4402(6) 0.1875(6) 0.056(3) Uani 1 1 d .
H59A H 0.5191 1.4408 0.1476 0.067 Uiso 1 1 calc R
C60 C 0.3857(7) 1.4468(5) 0.1881(5) 0.041(2) Uani 1 1 d .
H60A H 0.3538 1.4510 0.1489 0.049 Uiso 1 1 calc R
C61 C -0.0679(6) 1.4012(4) 0.3915(4) 0.0211(17) Uani 1 1 d .
C62 C -0.0524(6) 1.4644(4) 0.4235(4) 0.0237(18) Uani 1 1 d .
H62A H 0.0109 1.4747 0.4283 0.028 Uiso 1 1 calc R
C63 C -0.1296(6) 1.5123(5) 0.4483(4) 0.032(2) Uani 1 1 d .
H63A H -0.1182 1.5559 0.4692 0.038 Uiso 1 1 calc R
C64 C -0.2216(6) 1.4982(6) 0.4434(4) 0.037(2) Uani 1 1 d .
H64A H -0.2734 1.5319 0.4603 0.045 Uiso 1 1 calc R
C65 C -0.2382(6) 1.4344(5) 0.4135(4) 0.033(2) Uani 1 1 d .
H65A H -0.3017 1.4240 0.4098 0.040 Uiso 1 1 calc R
C66 C -0.1622(6) 1.3857(5) 0.3891(4) 0.0279(19) Uani 1 1 d .
H66A H -0.1741 1.3409 0.3703 0.033 Uiso 1 1 calc R
C67 C 0.1383(6) 1.3372(4) 0.4294(4) 0.0217(17) Uani 1 1 d .
C68 C 0.2379(6) 1.3343(5) 0.4359(4) 0.031(2) Uani 1 1 d .
H68A H 0.2769 1.3506 0.4009 0.037 Uiso 1 1 calc R
C69 C 0.2786(7) 1.3079(6) 0.4927(5) 0.045(3) Uani 1 1 d .
H69A H 0.3454 1.3066 0.4965 0.054 Uiso 1 1 calc R
C70 C 0.2235(8) 1.2832(6) 0.5447(5) 0.045(3) Uani 1 1 d .
H70A H 0.2518 1.2663 0.5841 0.055 Uiso 1 1 calc R
C71 C 0.1278(7) 1.2838(5) 0.5379(4) 0.037(2) Uani 1 1 d .
H71A H 0.0897 1.2658 0.5726 0.044 Uiso 1 1 calc R
C72 C 0.0851(6) 1.3101(4) 0.4809(4) 0.0253(19) Uani 1 1 d .
H72A H 0.0185 1.3095 0.4773 0.030 Uiso 1 1 calc R
C73 C 0.0002(6) 1.3638(4) 0.1875(4) 0.0224(18) Uani 1 1 d .
C74 C -0.0918(6) 1.3696(6) 0.2139(5) 0.040(2) Uani 1 1 d .
H74A H -0.1013 1.3509 0.2569 0.047 Uiso 1 1 calc R
C75 C -0.1719(7) 1.4018(6) 0.1802(5) 0.046(3) Uani 1 1 d .
H75A H -0.2341 1.4049 0.2001 0.055 Uiso 1 1 calc R
C76 C -0.1588(7) 1.4290(6) 0.1174(5) 0.046(3) Uani 1 1 d .
H76A H -0.2121 1.4491 0.0931 0.055 Uiso 1 1 calc R
C77 C -0.0676(6) 1.4264(5) 0.0905(4) 0.033(2) Uani 1 1 d .
H77A H -0.0584 1.4470 0.0481 0.039 Uiso 1 1 calc R
C78 C 0.0099(7) 1.3950(5) 0.1236(4) 0.032(2) Uani 1 1 d .
H78A H 0.0717 1.3938 0.1035 0.039 Uiso 1 1 calc R
C79 C 0.3232(5) 1.2025(4) 0.3002(4) 0.0186(16) Uani 1 1 d .
C80 C 0.3474(6) 1.1282(5) 0.3269(4) 0.0281(19) Uani 1 1 d .
H80A H 0.3039 1.0924 0.3245 0.034 Uiso 1 1 calc R
C81 C 0.4341(7) 1.1062(5) 0.3569(4) 0.034(2) Uani 1 1 d .
H81A H 0.4479 1.0563 0.3754 0.041 Uiso 1 1 calc R
C82 C 0.4989(6) 1.1563(6) 0.3597(5) 0.040(2) Uani 1 1 d .
H82A H 0.5581 1.1413 0.3793 0.048 Uiso 1 1 calc R
C83 C 0.4771(6) 1.2285(6) 0.3336(5) 0.036(2) Uani 1 1 d .
H83A H 0.5210 1.2638 0.3367 0.043 Uiso 1 1 calc R
C84 C 0.3932(6) 1.2509(5) 0.3031(4) 0.0265(19) Uani 1 1 d .
H84A H 0.3822 1.3004 0.2835 0.032 Uiso 1 1 calc R
C85 C 0.4643(6) 0.9790(5) 0.1510(5) 0.037(2) Uani 1 1 d .
H85A H 0.4105 0.9674 0.1264 0.044 Uiso 1 1 calc R
H85B H 0.4834 0.9359 0.1815 0.044 Uiso 1 1 calc R
C86 C 0.5460(7) 0.9956(6) 0.1075(5) 0.042(2) Uani 1 1 d .
H86A H 0.5232 1.0200 0.0664 0.051 Uiso 1 1 calc R
H86B H 0.5890 0.9485 0.0984 0.051 Uiso 1 1 calc R
C87 C 0.5970(6) 1.0486(6) 0.1433(5) 0.042(3) Uani 1 1 d .
H87A H 0.6075 1.0940 0.1160 0.051 Uiso 1 1 calc R
H87B H 0.6594 1.0229 0.1575 0.051 Uiso 1 1 calc R
C88 C 0.5293(6) 1.0699(5) 0.2013(5) 0.036(2) Uani 1 1 d .
H88A H 0.5522 1.0416 0.2408 0.043 Uiso 1 1 calc R
H88B H 0.5239 1.1248 0.2079 0.043 Uiso 1 1 calc R
C89 C 0.0542(7) 1.6350(5) 0.3414(5) 0.040(2) Uani 1 1 d .
H89A H -0.0090 1.6361 0.3641 0.048 Uiso 1 1 calc R
H89B H 0.0451 1.6559 0.2969 0.048 Uiso 1 1 calc R
C90 C 0.1177(7) 1.6795(5) 0.3758(5) 0.037(2) Uani 1 1 d .
H90A H 0.1659 1.6992 0.3458 0.044 Uiso 1 1 calc R
H90B H 0.0798 1.7222 0.3975 0.044 Uiso 1 1 calc R
C91 C 0.1638(7) 1.6217(5) 0.4234(5) 0.041(2) Uani 1 1 d .
H91A H 0.1201 1.6133 0.4609 0.049 Uiso 1 1 calc R
H91B H 0.2236 1.6365 0.4384 0.049 Uiso 1 1 calc R
C92 C 0.1833(7) 1.5526(5) 0.3835(5) 0.039(2) Uani 1 1 d .
H92A H 0.2444 1.5524 0.3583 0.046 Uiso 1 1 calc R
H92B H 0.1863 1.5056 0.4113 0.046 Uiso 1 1 calc R
C93 C -0.1567(7) 1.5589(6) 0.2855(5) 0.046(3) Uani 1 1 d .
H93A H -0.1560 1.5810 0.3278 0.055 Uiso 1 1 calc R
H93B H -0.1839 1.5106 0.2913 0.055 Uiso 1 1 calc R
C94 C -0.2128(9) 1.6124(8) 0.2400(8) 0.093(5) Uani 1 1 d .
H94A H -0.2503 1.5844 0.2132 0.111 Uiso 1 1 calc R
H94B H -0.2576 1.6493 0.2640 0.111 Uiso 1 1 calc R
C95 C -0.1467(8) 1.6510(6) 0.2003(6) 0.058(3) Uani 1 1 d .
H95A H -0.1334 1.6972 0.2202 0.070 Uiso 1 1 calc R
H95B H -0.1717 1.6649 0.1573 0.070 Uiso 1 1 calc R
C96 C -0.0584(7) 1.5931(6) 0.1966(4) 0.042(2) Uani 1 1 d .
H96A H -0.0596 1.5618 0.1591 0.050 Uiso 1 1 calc R
H96B H -0.0001 1.6184 0.1926 0.050 Uiso 1 1 calc R
C97 C 0.6569(9) 0.8430(7) 0.2468(5) 0.110(7) Uani 1 1 d GD
C98 C 0.7277(8) 0.8620(6) 0.2028(7) 0.118(7) Uani 1 1 d GD
H98 H 0.7700 0.8958 0.2137 0.141 Uiso 1 1 calc R
C99 C 0.7367(9) 0.8314(8) 0.1427(6) 0.192(17) Uani 1 1 d G
H99 H 0.7851 0.8444 0.1126 0.230 Uiso 1 1 calc R
C100 C 0.6749(13) 0.7820(8) 0.1267(6) 0.199(18) Uani 1 1 d G
H100 H 0.6810 0.7611 0.0857 0.239 Uiso 1 1 calc R
C101 C 0.6040(10) 0.7630(6) 0.1708(9) 0.227(19) Uani 1 1 d G
H101 H 0.5618 0.7292 0.1598 0.273 Uiso 1 1 calc R
C102 C 0.5950(8) 0.7935(7) 0.2308(8) 0.118(7) Uani 1 1 d GD
H102 H 0.5466 0.7805 0.2609 0.141 Uiso 1 1 calc R
C103 C 0.6469(17) 0.8774(16) 0.3085(8) 0.261(19) Uani 1 1 d D
H10B H 0.5941 0.8586 0.3340 0.392 Uiso 1 1 calc R
H10C H 0.6335 0.9324 0.3019 0.392 Uiso 1 1 calc R
H10D H 0.7062 0.8642 0.3313 0.392 Uiso 1 1 calc R
C104 C 0.4502(16) 0.4500(11) -0.0216(9) 0.148(10) Uani 1 1 d D
H104 H 0.4139 0.4119 -0.0324 0.178 Uiso 1 1 calc R
C105 C 0.4040(12) 0.5125(11) 0.0093(8) 0.118(7) Uani 1 1 d D
H105 H 0.3363 0.5235 0.0121 0.141 Uiso 1 1 calc R
C106 C 0.4620(15) 0.5579(11) 0.0355(8) 0.121(7) Uani 1 1 d D
C107 C 0.586(3) 0.957(3) 0.4639(13) 0.30(4) Uani 1 1 d D
H107 H 0.6392 0.9308 0.4413 0.355 Uiso 1 1 calc R
C108 C 0.497(3) 0.9316(18) 0.4769(14) 0.21(3) Uani 1 1 d D
H108 H 0.4886 0.8835 0.4628 0.253 Uiso 1 1 calc R
C109 C 0.4194(19) 0.973(4) 0.5095(18) 0.22(3) Uani 1 1 d D
H109 H 0.3627 0.9496 0.5140 0.268 Uiso 1 1 calc R
C110 C 0.422(2) 0.6151(17) 0.0811(16) 0.32(2) Uiso 1 1 d D
H11D H 0.3529 0.6153 0.0864 0.482 Uiso 1 1 calc R
H11E H 0.4358 0.6651 0.0647 0.482 Uiso 1 1 calc R
H11F H 0.4511 0.6029 0.1226 0.482 Uiso 1 1 calc R
C111 C 0.4042(13) 0.7201(9) 0.4085(11) 0.203(12) Uiso 1 1 d GD
H111 H 0.3735 0.7607 0.3826 0.243 Uiso 1 1 calc R
C112 C 0.4068(14) 0.7265(11) 0.4743(11) 0.278(17) Uiso 1 1 d G
H112 H 0.3779 0.7715 0.4934 0.334 Uiso 1 1 calc R
C113 C 0.4516(15) 0.6671(15) 0.5122(8) 0.226(13) Uiso 1 1 d G
H113 H 0.4534 0.6715 0.5572 0.271 Uiso 1 1 calc R
C114 C 0.4939(14) 0.6013(12) 0.4843(12) 0.33(2) Uiso 1 1 d G
H114 H 0.5246 0.5607 0.5103 0.393 Uiso 1 1 calc R
C115 C 0.4913(15) 0.5949(9) 0.4185(12) 0.34(2) Uiso 1 1 d GD
H115 H 0.5202 0.5500 0.3995 0.405 Uiso 1 1 calc R
C116 C 0.4465(15) 0.6544(12) 0.3806(9) 0.31(2) Uiso 1 1 d GD
C117 C 0.451(2) 0.6512(18) 0.3101(10) 0.31(2) Uiso 1 1 d D
H11G H 0.4164 0.6976 0.2911 0.460 Uiso 1 1 calc R
H11H H 0.4227 0.6074 0.2979 0.460 Uiso 1 1 calc R
H11I H 0.5182 0.6465 0.2944 0.460 Uiso 1 1 calc R
N1 N 0.1642(4) 1.0529(4) 0.2125(3) 0.0195(14) Uani 1 1 d .
N2 N 0.0264(4) 1.1296(4) 0.2946(3) 0.0222(15) Uani 1 1 d .
N3 N 0.3526(4) 1.2366(4) 0.1399(3) 0.0219(15) Uani 1 1 d .
N4 N 0.2658(4) 1.2164(4) 0.1133(3) 0.0210(14) Uani 1 1 d .
N5 N 0.1875(5) 1.4628(4) 0.1901(3) 0.0258(16) Uani 1 1 d .
N6 N 0.2329(5) 1.4459(4) 0.2519(3) 0.0274(16) Uani 1 1 d .
N7 N 0.0035(5) 1.3510(4) 0.3615(3) 0.0256(16) Uani 1 1 d .
N8 N 0.1026(5) 1.3631(4) 0.3695(3) 0.0236(15) Uani 1 1 d .
N9 N 0.0788(4) 1.3311(4) 0.2219(3) 0.0215(15) Uani 1 1 d .
N10 N 0.2389(4) 1.2232(4) 0.2671(3) 0.0208(14) Uani 1 1 d .
Si1 Si 0.04429(15) 1.06495(13) 0.23752(11) 0.0206(5) Uani 1 1 d .
Sm1 Sm 0.28466(3) 1.12626(2) 0.196808(19) 0.01843(11) Uani 1 1 d .
Sm2 Sm 0.08226(3) 1.24586(2) 0.307958(19) 0.01843(11) Uani 1 1 d .
Sm3 Sm 0.23964(3) 1.32993(2) 0.18746(2) 0.02091(11) Uani 1 1 d .
Sm4 Sm 0.07131(3) 1.44671(2) 0.28241(2) 0.02115(11) Uani 1 1 d .
O1 O 0.4383(4) 1.0490(3) 0.1845(3) 0.0301(14) Uani 1 1 d .
O2 O 0.1040(4) 1.5584(3) 0.3415(3) 0.0269(13) Uani 1 1 d .
O3 O -0.0600(4) 1.5469(3) 0.2556(3) 0.0343(15) Uani 1 1 d .

loop_
_atom_site_aniso_label
_atom_site_aniso_U_11
_atom_site_aniso_U_22
_atom_site_aniso_U_33
_atom_site_aniso_U_23
_atom_site_aniso_U_13
_atom_site_aniso_U_12
C1 0.018(4) 0.016(4) 0.025(4) -0.001(3) 0.007(3) -0.006(3)
C2 0.023(4) 0.027(5) 0.028(5) -0.002(4) 0.002(3) -0.015(4)
C3 0.035(5) 0.029(5) 0.022(4) -0.011(4) 0.007(4) -0.013(4)
C4 0.034(5) 0.024(5) 0.036(5) -0.009(4) 0.015(4) -0.004(4)
C5 0.030(5) 0.022(5) 0.034(5) 0.004(4) 0.008(4) 0.002(4)
C6 0.028(4) 0.017(4) 0.026(4) 0.001(3) 0.002(4) 0.002(3)
C7 0.033(5) 0.025(5) 0.025(5) -0.013(4) 0.003(4) -0.007(4)
C8 0.031(5) 0.060(7) 0.040(6) -0.012(5) -0.009(4) 0.004(5)
C9 0.042(5) 0.034(5) 0.024(5) 0.001(4) 0.004(4) -0.005(4)
C10 0.034(5) 0.022(5) 0.024(4) 0.001(4) 0.004(4) 0.001(4)
C11 0.033(5) 0.037(6) 0.040(6) 0.000(4) 0.006(4) 0.001(4)
C12 0.040(6) 0.033(5) 0.040(6) 0.004(4) -0.006(4) 0.000(4)
C13 0.031(5) 0.023(4) 0.020(4) -0.003(3) -0.002(3) -0.008(4)
C14 0.036(5) 0.020(4) 0.022(4) -0.003(3) 0.003(4) -0.008(4)
C15 0.043(5) 0.026(5) 0.022(5) -0.006(4) 0.005(4) -0.004(4)
C16 0.040(5) 0.031(5) 0.025(5) -0.005(4) 0.022(4) 0.000(4)
C17 0.029(5) 0.033(5) 0.034(5) -0.001(4) 0.010(4) -0.006(4)
C18 0.022(4) 0.025(5) 0.034(5) -0.009(4) 0.004(4) -0.004(4)
C19 0.030(5) 0.029(5) 0.025(5) -0.005(4) 0.000(4) 0.001(4)
C20 0.041(6) 0.029(5) 0.062(7) 0.004(5) -0.006(5) -0.001(4)
C21 0.039(5) 0.027(5) 0.032(5) -0.007(4) 0.003(4) 0.001(4)
C22 0.026(5) 0.048(6) 0.037(5) -0.013(5) 0.003(4) 0.000(4)
C23 0.034(5) 0.052(7) 0.052(7) -0.006(5) -0.001(5) -0.012(5)
C24 0.032(6) 0.059(7) 0.079(9) -0.039(7) -0.012(5) 0.000(5)
C25 0.018(4) 0.034(5) 0.034(5) 0.004(4) 0.001(4) -0.011(4)
C26 0.029(5) 0.028(5) 0.034(5) -0.005(4) 0.005(4) -0.015(4)
C27 0.040(5) 0.029(5) 0.036(5) 0.001(4) -0.006(4) -0.008(4)
C28 0.037(5) 0.024(5) 0.044(6) 0.001(4) 0.005(4) -0.009(4)
C29 0.043(6) 0.034(6) 0.045(6) -0.016(5) 0.005(5) -0.013(4)
C30 0.028(5) 0.031(5) 0.029(5) -0.008(4) 0.006(4) -0.003(4)
C31 0.016(4) 0.031(5) 0.023(4) -0.012(4) 0.002(3) -0.002(3)
C32 0.022(5) 0.038(6) 0.044(6) -0.008(5) -0.001(4) -0.008(4)
C33 0.020(4) 0.062(7) 0.032(5) -0.021(5) 0.001(4) -0.009(4)
C34 0.030(5) 0.048(6) 0.034(5) -0.003(5) -0.004(4) 0.004(4)
C35 0.034(5) 0.033(5) 0.031(5) -0.006(4) -0.001(4) 0.005(4)
C36 0.026(5) 0.034(5) 0.025(5) -0.008(4) -0.004(4) -0.001(4)
C37 0.017(4) 0.022(4) 0.028(5) 0.009(4) -0.002(3) 0.002(3)
C38 0.026(5) 0.032(5) 0.028(5) -0.003(4) 0.001(4) 0.002(4)
C39 0.021(4) 0.042(6) 0.040(5) -0.006(4) 0.005(4) -0.007(4)
C40 0.020(4) 0.048(6) 0.035(5) -0.006(4) 0.012(4) -0.002(4)
C41 0.020(4) 0.043(6) 0.022(4) -0.004(4) 0.001(3) 0.002(4)
C42 0.023(4) 0.025(5) 0.029(5) 0.004(4) -0.003(4) 0.002(4)
C43 0.026(4) 0.028(5) 0.015(4) -0.004(3) 0.003(3) 0.001(4)
C44 0.037(5) 0.028(5) 0.017(4) -0.003(4) 0.002(4) -0.001(4)
C45 0.045(6) 0.046(6) 0.022(5) -0.002(4) -0.004(4) 0.011(5)
C46 0.050(6) 0.039(6) 0.026(5) 0.007(4) -0.007(5) 0.016(5)
C47 0.063(7) 0.033(6) 0.028(5) 0.009(4) 0.019(5) 0.011(5)
C48 0.029(5) 0.032(5) 0.026(5) -0.002(4) 0.007(4) 0.003(4)
C49 0.044(5) 0.012(4) 0.018(4) -0.003(3) 0.008(4) -0.001(4)
C50 0.033(5) 0.028(5) 0.024(5) 0.000(4) 0.008(4) 0.002(4)
C51 0.042(6) 0.036(6) 0.032(5) 0.010(4) 0.004(4) 0.000(4)
C52 0.053(6) 0.019(5) 0.037(5) 0.010(4) 0.001(5) -0.002(4)
C53 0.059(7) 0.028(5) 0.038(6) -0.002(4) 0.004(5) -0.013(5)
C54 0.036(5) 0.024(5) 0.028(5) 0.000(4) 0.000(4) -0.006(4)
C55 0.024(4) 0.014(4) 0.043(5) 0.001(4) 0.006(4) -0.004(3)
C56 0.034(5) 0.026(5) 0.060(7) -0.002(5) -0.006(5) -0.003(4)
C57 0.041(6) 0.040(6) 0.076(8) -0.014(6) -0.006(6) -0.010(5)
C58 0.020(5) 0.061(8) 0.124(13) 0.001(8) 0.017(7) -0.003(5)
C59 0.046(7) 0.041(7) 0.077(9) -0.001(6) 0.026(6) -0.001(5)
C60 0.035(5) 0.031(5) 0.054(7) 0.004(5) 0.007(5) -0.001(4)
C61 0.025(4) 0.018(4) 0.020(4) -0.002(3) 0.003(3) -0.001(3)
C62 0.027(4) 0.023(4) 0.021(4) 0.005(3) 0.008(3) -0.006(3)
C63 0.041(5) 0.026(5) 0.027(5) -0.007(4) 0.010(4) -0.003(4)
C64 0.030(5) 0.042(6) 0.036(5) -0.013(5) 0.005(4) 0.009(4)
C65 0.022(5) 0.043(6) 0.035(5) -0.005(4) 0.001(4) -0.002(4)
C66 0.026(5) 0.026(5) 0.032(5) -0.002(4) 0.004(4) -0.003(4)
C67 0.030(4) 0.015(4) 0.019(4) -0.002(3) 0.003(3) 0.000(3)
C68 0.026(5) 0.027(5) 0.039(5) 0.000(4) 0.001(4) 0.000(4)
C69 0.033(5) 0.044(6) 0.058(7) -0.005(5) -0.013(5) -0.004(5)
C70 0.064(7) 0.040(6) 0.031(6) -0.008(5) -0.012(5) 0.004(5)
C71 0.062(7) 0.022(5) 0.027(5) -0.003(4) 0.002(5) -0.006(5)
C72 0.039(5) 0.009(4) 0.025(4) -0.006(3) 0.005(4) 0.006(3)
C73 0.030(5) 0.016(4) 0.021(4) -0.006(3) 0.003(3) -0.003(3)
C74 0.034(5) 0.054(7) 0.029(5) -0.003(5) -0.010(4) 0.002(5)
C75 0.032(5) 0.062(7) 0.041(6) -0.002(5) -0.001(5) 0.004(5)
C76 0.048(6) 0.045(6) 0.044(6) 0.008(5) -0.022(5) 0.003(5)
C77 0.033(5) 0.031(5) 0.032(5) 0.001(4) -0.004(4) 0.008(4)
C78 0.039(5) 0.028(5) 0.029(5) -0.004(4) -0.008(4) 0.002(4)
C79 0.018(4) 0.018(4) 0.019(4) -0.002(3) 0.001(3) 0.000(3)
C80 0.032(5) 0.024(5) 0.028(5) 0.002(4) -0.005(4) -0.002(4)
C81 0.047(6) 0.029(5) 0.025(5) -0.001(4) -0.001(4) 0.004(4)
C82 0.025(5) 0.054(7) 0.041(6) -0.005(5) -0.002(4) 0.001(5)
C83 0.019(4) 0.045(6) 0.045(6) -0.001(5) -0.001(4) -0.011(4)
C84 0.031(5) 0.025(5) 0.023(4) 0.002(4) 0.002(4) -0.007(4)
C85 0.036(5) 0.029(5) 0.044(6) -0.013(4) 0.001(4) 0.004(4)
C86 0.041(6) 0.038(6) 0.043(6) -0.011(5) 0.000(5) 0.015(5)
C87 0.021(5) 0.036(6) 0.070(7) -0.005(5) 0.013(5) -0.006(4)
C88 0.027(5) 0.037(6) 0.043(6) 0.000(5) -0.006(4) -0.003(4)
C89 0.048(6) 0.022(5) 0.047(6) -0.008(4) -0.001(5) 0.008(4)
C90 0.045(6) 0.026(5) 0.041(6) -0.010(4) 0.002(4) -0.007(4)
C91 0.054(6) 0.038(6) 0.033(5) -0.011(5) 0.001(5) -0.010(5)
C92 0.052(6) 0.025(5) 0.037(6) 0.003(4) 0.003(5) -0.002(4)
C93 0.035(5) 0.046(6) 0.050(6) 0.006(5) 0.010(5) 0.017(5)
C94 0.048(8) 0.085(11) 0.127(14) 0.046(10) 0.011(8) 0.029(7)
C95 0.066(8) 0.049(7) 0.050(7) 0.013(6) -0.001(6) 0.019(6)
C96 0.054(6) 0.043(6) 0.023(5) 0.000(4) 0.007(4) 0.007(5)
C97 0.091(13) 0.121(16) 0.093(13) 0.043(12) -0.004(11) 0.055(12)
C98 0.082(12) 0.096(13) 0.159(19) 0.057(14) -0.038(13) 0.033(10)
C99 0.22(3) 0.23(3) 0.061(12) 0.047(15) 0.014(15) 0.18(3)
C100 0.29(4) 0.105(17) 0.18(3) -0.069(17) -0.17(3) 0.14(2)
C101 0.23(3) 0.22(3) 0.16(3) 0.04(2) -0.01(2) 0.20(3)
C102 0.075(12) 0.125(17) 0.14(2) -0.021(14) -0.013(12) 0.030(11)
C103 0.21(3) 0.41(5) 0.11(2) 0.01(3) -0.01(2) 0.10(3)
C104 0.18(2) 0.17(2) 0.122(16) -0.056(15) 0.091(15) -0.119(18)
C105 0.093(13) 0.19(2) 0.079(12) -0.032(13) 0.013(10) -0.032(14)
C106 0.18(2) 0.127(16) 0.064(11) -0.009(10) 0.038(13) -0.084(16)
C107 0.46(9) 0.30(6) 0.09(2) -0.02(3) -0.15(4) 0.16(6)
C108 0.31(5) 0.19(3) 0.16(3) 0.11(3) -0.19(4) -0.13(4)
C109 0.12(2) 0.40(7) 0.10(2) 0.15(3) -0.022(16) 0.07(3)
N1 0.014(3) 0.021(4) 0.022(4) -0.003(3) 0.002(3) 0.002(3)
N2 0.019(3) 0.023(4) 0.025(4) -0.005(3) 0.000(3) -0.004(3)
N3 0.022(4) 0.023(4) 0.021(4) -0.004(3) 0.000(3) -0.004(3)
N4 0.016(3) 0.025(4) 0.022(4) 0.001(3) -0.003(3) 0.000(3)
N5 0.027(4) 0.023(4) 0.025(4) 0.005(3) 0.001(3) 0.000(3)
N6 0.028(4) 0.020(4) 0.033(4) -0.005(3) 0.003(3) 0.000(3)
N7 0.023(4) 0.024(4) 0.030(4) -0.002(3) 0.001(3) -0.004(3)
N8 0.023(4) 0.023(4) 0.024(4) -0.005(3) 0.004(3) -0.001(3)
N9 0.024(4) 0.017(3) 0.024(4) -0.008(3) -0.001(3) -0.002(3)
N10 0.012(3) 0.020(4) 0.029(4) 0.001(3) -0.002(3) 0.001(3)
Si1 0.0182(11) 0.0206(12) 0.0239(12) -0.0065(9) 0.0032(9) -0.0051(9)
Sm1 0.0171(2) 0.0169(2) 0.0207(2) -0.00029(16) 0.00055(16) -0.00075(16)
Sm2 0.0196(2) 0.0162(2) 0.0192(2) -0.00187(16) 0.00249(16) -0.00221(16)
Sm3 0.0242(2) 0.0162(2) 0.0211(2) -0.00031(17) 0.00478(17) -0.00099(17)
Sm4 0.0253(2) 0.0161(2) 0.0212(2) -0.00202(17) 0.00056(17) 0.00016(17)
O1 0.016(3) 0.034(4) 0.038(4) -0.002(3) 0.002(3) 0.001(3)
O2 0.034(3) 0.017(3) 0.030(3) -0.003(2) 0.005(3) -0.005(2)
O3 0.041(4) 0.025(3) 0.034(4) 0.001(3) -0.003(3) 0.005(3)

loop_
_atom_type_symbol
_atom_type_description
_atom_type_scat_dispersion_real
_atom_type_scat_dispersion_imag
_atom_type_scat_source
C C 0.0033 0.0016 'International Tables Vol C Tables 4.2.6.8 and 6.1.1.4'
H H 0.0000 0.0000 'International Tables Vol C Tables 4.2.6.8 and 6.1.1.4'
N N 0.0061 0.0033 'International Tables Vol C Tables 4.2.6.8 and 6.1.1.4'
Si Si 0.0817 0.0704 'International Tables Vol C Tables 4.2.6.8 and 6.1.1.4'
Sm Sm -0.1638 3.4418 'International Tables Vol C Tables 4.2.6.8 and 6.1.1.4'
O O 0.0106 0.0060 'International Tables Vol C Tables 4.2.6.8 and 6.1.1.4'

loop_
_geom_angle_atom_site_label_1
_geom_angle_atom_site_label_2
_geom_angle_atom_site_label_3
_geom_angle
_geom_angle_site_symmetry_1
N1 C1 C2 122.1(7) .
N1 C1 C6 120.6(7) .
C2 C1 C6 117.2(7) .
N1 C1 Sm1 50.1(3) .
C2 C1 Sm1 101.9(5) .
C6 C1 Sm1 114.9(5) .
C3 C2 C1 121.2(8) .
C3 C2 C7 117.1(7) .
C1 C2 C7 121.7(7) .
C4 C3 C2 120.1(8) .
C4 C3 H3A 120.0 .
C2 C3 H3A 120.0 .
C3 C4 C5 120.1(8) .
C3 C4 H4A 120.0 .
C5 C4 H4A 120.0 .
C4 C5 C6 122.0(8) .
C4 C5 H5A 119.0 .
C6 C5 H5A 119.0 .
C5 C6 C1 119.3(8) .
C5 C6 C10 118.5(7) .
C1 C6 C10 122.2(7) .
C8 C7 C9 110.4(7) .
C8 C7 C2 113.1(7) .
C9 C7 C2 110.4(7) .
C8 C7 H7A 107.6 .
C9 C7 H7A 107.6 .
C2 C7 H7A 107.6 .
C7 C8 H8A 109.5 .
C7 C8 H8B 109.5 .
H8A C8 H8B 109.5 .
C7 C8 H8C 109.5 .
H8A C8 H8C 109.5 .
H8B C8 H8C 109.5 .
C7 C9 H9A 109.5 .
C7 C9 H9B 109.5 .
H9A C9 H9B 109.5 .
C7 C9 H9C 109.5 .
H9A C9 H9C 109.5 .
H9B C9 H9C 109.5 .
C6 C10 C12 110.1(7) .
C6 C10 C11 112.6(7) .
C12 C10 C11 108.9(7) .
C6 C10 H10A 108.4 .
C12 C10 H10A 108.4 .
C11 C10 H10A 108.4 .
C10 C11 H11A 109.5 .
C10 C11 H11B 109.5 .
H11A C11 H11B 109.5 .
C10 C11 H11C 109.5 .
H11A C11 H11C 109.5 .
H11B C11 H11C 109.5 .
C10 C12 H12A 109.5 .
C10 C12 H12B 109.5 .
H12A C12 H12B 109.5 .
C10 C12 H12C 109.5 .
H12A C12 H12C 109.5 .
H12B C12 H12C 109.5 .
N2 C13 C14 118.4(7) .
N2 C13 C18 122.9(7) .
C14 C13 C18 118.2(7) .
N2 C13 Sm2 58.8(4) .
C14 C13 Sm2 92.5(5) .
C18 C13 Sm2 112.9(5) .
C15 C14 C13 119.5(8) .
C15 C14 C19 118.6(8) .
C13 C14 C19 121.8(7) .
C16 C15 C14 120.6(8) .
C16 C15 H15A 119.7 .
C14 C15 H15A 119.7 .
C15 C16 C17 119.7(8) .
C15 C16 H16A 120.2 .
C17 C16 H16A 120.2 .
C16 C17 C18 124.0(8) .
C16 C17 H17A 118.0 .
C18 C17 H17A 118.0 .
C17 C18 C13 117.8(8) .
C17 C18 C22 121.4(8) .
C13 C18 C22 120.6(7) .
C20 C19 C14 111.1(7) .
C20 C19 C21 108.7(7) .
C14 C19 C21 115.3(7) .
C20 C19 H19A 107.1 .
C14 C19 H19A 107.1 .
C21 C19 H19A 107.1 .
C19 C20 H20A 109.5 .
C19 C20 H20B 109.5 .
H20A C20 H20B 109.5 .
C19 C20 H20C 109.5 .
H20A C20 H20C 109.5 .
H20B C20 H20C 109.5 .
C19 C21 H21A 109.5 .
C19 C21 H21B 109.5 .
H21A C21 H21B 109.5 .
C19 C21 H21C 109.5 .
H21A C21 H21C 109.5 .
H21B C21 H21C 109.5 .
C18 C22 C23 113.3(8) .
C18 C22 C24 109.9(8) .
C23 C22 C24 109.3(8) .
C18 C22 H22A 108.1 .
C23 C22 H22A 108.1 .
C24 C22 H22A 108.1 .
C22 C23 H23A 109.5 .
C22 C23 H23B 109.5 .
H23A C23 H23B 109.5 .
C22 C23 H23C 109.5 .
H23A C23 H23C 109.5 .
H23B C23 H23C 109.5 .
C22 C24 H24A 109.5 .
C22 C24 H24B 109.5 .
H24A C24 H24B 109.5 .
C22 C24 H24C 109.5 .
H24A C24 H24C 109.5 .
H24B C24 H24C 109.5 .
C30 C25 C26 116.7(8) .
C30 C25 Si1 121.5(7) .
C26 C25 Si1 121.7(7) .
C27 C26 C25 120.5(8) .
C27 C26 H26A 119.8 .
C25 C26 H26A 119.8 .
C28 C27 C26 120.9(9) .
C28 C27 H27A 119.5 .
C26 C27 H27A 119.5 .
C27 C28 C29 119.8(9) .
C27 C28 H28A 120.1 .
C29 C28 H28A 120.1 .
C28 C29 C30 120.0(9) .
C28 C29 H29A 120.0 .
C30 C29 H29A 120.0 .
C29 C30 C25 122.1(8) .
C29 C30 H30A 118.9 .
C25 C30 H30A 118.9 .
C36 C31 C32 115.7(8) .
C36 C31 Si1 118.2(6) .
C32 C31 Si1 125.7(7) .
C33 C32 C31 120.6(9) .
C33 C32 H32A 119.7 .
C31 C32 H32A 119.7 .
C34 C33 C32 121.6(9) .
C34 C33 H33A 119.2 .
C32 C33 H33A 119.2 .
C33 C34 C35 119.2(9) .
C33 C34 H34A 120.4 .
C35 C34 H34A 120.4 .
C36 C35 C34 119.4(9) .
C36 C35 H35A 120.3 .
C34 C35 H35A 120.3 .
C35 C36 C31 123.4(8) .
C35 C36 H36A 118.3 .
C31 C36 H36A 118.3 .
C42 C37 N3 125.8(7) .
C42 C37 C38 117.3(8) .
N3 C37 C38 116.9(7) .
C39 C38 C37 120.6(8) .
C39 C38 H38A 119.7 .
C37 C38 H38A 119.7 .
C38 C39 C40 120.7(8) .
C38 C39 H39A 119.7 .
C40 C39 H39A 119.7 .
C41 C40 C39 118.5(8) .
C41 C40 H40A 120.7 .
C39 C40 H40A 120.7 .
C40 C41 C42 120.9(8) .
C40 C41 H41A 119.6 .
C42 C41 H41A 119.6 .
C37 C42 C41 122.1(8) .
C37 C42 H42A 119.0 .
C41 C42 H42A 119.0 .
N4 C43 C48 124.2(8) .
N4 C43 C44 118.2(7) .
C48 C43 C44 117.5(8) .
N4 C43 Sm3 63.7(4) .
C48 C43 Sm3 79.2(5) .
C44 C43 Sm3 128.8(5) .
C45 C44 C43 120.9(9) .
C45 C44 H44A 119.6 .
C43 C44 H44A 119.6 .
C46 C45 C44 121.2(10) .
C46 C45 H45A 119.4 .
C44 C45 H45A 119.4 .
C47 C46 C45 119.5(9) .
C47 C46 H46A 120.2 .
C45 C46 H46A 120.2 .
C46 C47 C48 121.3(10) .
C46 C47 H47A 119.3 .
C48 C47 H47A 119.3 .
C43 C48 C47 119.6(9) .
C43 C48 Sm3 73.2(5) .
C47 C48 Sm3 129.2(6) .
C43 C48 H48A 120.2 .
C47 C48 H48A 120.2 .
Sm3 C48 H48A 70.0 .
N5 C49 C54 127.0(8) .
N5 C49 C50 117.3(7) .
C54 C49 C50 115.7(8) .
C51 C50 C49 122.0(8) .
C51 C50 H50A 119.0 .
C49 C50 H50A 119.0 .
C52 C51 C50 120.9(9) .
C52 C51 H51A 119.6 .
C50 C51 H51A 119.6 .
C51 C52 C53 118.1(9) .
C51 C52 H52A 120.9 .
C53 C52 H52A 120.9 .
C54 C53 C52 121.5(9) .
C54 C53 H53A 119.3 .
C52 C53 H53A 119.3 .
C53 C54 C49 121.8(9) .
C53 C54 H54A 119.1 .
C49 C54 H54A 119.1 .
C56 C55 N6 119.2(8) .
C56 C55 C60 117.6(8) .
N6 C55 C60 122.9(8) .
C56 C55 Sm3 128.8(6) .
N6 C55 Sm3 57.5(4) .
C60 C55 Sm3 82.5(6) .
C57 C56 C55 120.8(10) .
C57 C56 H56A 119.6 .
C55 C56 H56A 119.6 .
C58 C57 C56 121.2(12) .
C58 C57 H57A 119.4 .
C56 C57 H57A 119.4 .
C57 C58 C59 119.3(10) .
C57 C58 H58A 120.3 .
C59 C58 H58A 120.3 .
C58 C59 C60 121.3(11) .
C58 C59 H59A 119.3 .
C60 C59 H59A 119.3 .
C59 C60 C55 119.7(10) .
C59 C60 H60A 120.2 .
C55 C60 H60A 120.2 .
C62 C61 C66 117.9(7) .
C62 C61 N7 125.3(7) .
C66 C61 N7 116.9(7) .
C61 C62 C63 120.0(8) .
C61 C62 H62A 120.0 .
C63 C62 H62A 120.0 .
C64 C63 C62 121.6(8) .
C64 C63 H63A 119.2 .
C62 C63 H63A 119.2 .
C63 C64 C65 119.3(8) .
C63 C64 H64A 120.4 .
C65 C64 H64A 120.4 .
C64 C65 C66 120.0(8) .
C64 C65 H65A 120.0 .
C66 C65 H65A 120.0 .
C65 C66 C61 121.2(8) .
C65 C66 H66A 119.4 .
C61 C66 H66A 119.4 .
C72 C67 N8 125.3(8) .
C72 C67 C68 117.7(8) .
N8 C67 C68 116.9(7) .
C69 C68 C67 120.4(9) .
C69 C68 H68A 119.8 .
C67 C68 H68A 119.8 .
C68 C69 C70 121.2(9) .
C68 C69 H69A 119.4 .
C70 C69 H69A 119.4 .
C71 C70 C69 118.6(9) .
C71 C70 H70A 120.7 .
C69 C70 H70A 120.7 .
C70 C71 C72 121.2(9) .
C70 C71 H71A 119.4 .
C72 C71 H71A 119.4 .
C67 C72 C71 120.9(9) .
C67 C72 H72A 119.6 .
C71 C72 H72A 119.6 .
C74 C73 N9 122.0(8) .
C74 C73 C78 115.7(8) .
N9 C73 C78 122.3(7) .
C74 C73 Sm4 95.2(5) .
N9 C73 Sm4 60.4(4) .
C78 C73 Sm4 114.7(5) .
C73 C74 C75 123.0(9) .
C73 C74 H74A 118.5 .
C75 C74 H74A 118.5 .
C76 C75 C74 118.9(9) .
C76 C75 H75A 120.5 .
C74 C75 H75A 120.5 .
C77 C76 C75 119.3(9) .
C77 C76 H76A 120.3 .
C75 C76 H76A 120.3 .
C78 C77 C76 121.4(9) .
C78 C77 H77A 119.3 .
C76 C77 H77A 119.3 .
C77 C78 C73 121.6(9) .
C77 C78 H78A 119.2 .
C73 C78 H78A 119.2 .
N10 C79 C84 122.6(7) .
N10 C79 C80 121.4(7) .
C84 C79 C80 115.7(7) .
N10 C79 Sm1 58.7(4) .
C84 C79 Sm1 127.0(5) .
C80 C79 Sm1 82.3(5) .
C81 C80 C79 121.5(8) .
C81 C80 Sm1 134.8(6) .
C79 C80 Sm1 68.8(4) .
C81 C80 H80A 119.2 .
C79 C80 H80A 119.2 .
Sm1 C80 H80A 69.4 .
C82 C81 C80 120.3(9) .
C82 C81 H81A 119.8 .
C80 C81 H81A 119.8 .
C81 C82 C83 119.0(9) .
C81 C82 H82A 120.5 .
C83 C82 H82A 120.5 .
C82 C83 C84 121.6(8) .
C82 C83 H83A 119.2 .
C84 C83 H83A 119.2 .
C83 C84 C79 121.7(8) .
C83 C84 H84A 119.1 .
C79 C84 H84A 119.1 .
O1 C85 C86 103.5(7) .
O1 C85 H85A 111.1 .
C86 C85 H85A 111.1 .
O1 C85 H85B 111.1 .
C86 C85 H85B 111.1 .
H85A C85 H85B 109.0 .
C85 C86 C87 105.0(8) .
C85 C86 H86A 110.7 .
C87 C86 H86A 110.7 .
C85 C86 H86B 110.7 .
C87 C86 H86B 110.7 .
H86A C86 H86B 108.8 .
C86 C87 C88 104.5(7) .
C86 C87 H87A 110.9 .
C88 C87 H87A 110.9 .
C86 C87 H87B 110.9 .
C88 C87 H87B 110.9 .
H87A C87 H87B 108.9 .
O1 C88 C87 104.3(7) .
O1 C88 H88A 110.9 .
C87 C88 H88A 110.9 .
O1 C88 H88B 110.9 .
C87 C88 H88B 110.9 .
H88A C88 H88B 108.9 .
O2 C89 C90 105.2(7) .
O2 C89 H89A 110.7 .
C90 C89 H89A 110.7 .
O2 C89 H89B 110.7 .
C90 C89 H89B 110.7 .
H89A C89 H89B 108.8 .
C91 C90 C89 102.7(8) .
C91 C90 H90A 111.2 .
C89 C90 H90A 111.2 .
C91 C90 H90B 111.2 .
C89 C90 H90B 111.2 .
H90A C90 H90B 109.1 .
C90 C91 C92 101.2(8) .
C90 C91 H91A 111.5 .
C92 C91 H91A 111.5 .
C90 C91 H91B 111.5 .
C92 C91 H91B 111.5 .
H91A C91 H91B 109.3 .
O2 C92 C91 105.2(7) .
O2 C92 H92A 110.7 .
C91 C92 H92A 110.7 .
O2 C92 H92B 110.7 .
C91 C92 H92B 110.7 .
H92A C92 H92B 108.8 .
O3 C93 C94 104.8(9) .
O3 C93 H93A 110.8 .
C94 C93 H93A 110.8 .
O3 C93 H93B 110.8 .
C94 C93 H93B 110.8 .
H93A C93 H93B 108.9 .
C95 C94 C93 107.9(10) .
C95 C94 H94A 110.1 .
C93 C94 H94A 110.1 .
C95 C94 H94B 110.1 .
C93 C94 H94B 110.1 .
H94A C94 H94B 108.4 .
C94 C95 C96 103.2(9) .
C94 C95 H95A 111.1 .
C96 C95 H95A 111.1 .
C94 C95 H95B 111.1 .
C96 C95 H95B 111.1 .
H95A C95 H95B 109.1 .
O3 C96 C95 105.9(7) .
O3 C96 H96A 110.5 .
C95 C96 H96A 110.5 .
O3 C96 H96B 110.5 .
C95 C96 H96B 110.5 .
H96A C96 H96B 108.7 .
C98 C97 C102 120.0 .
C98 C97 C103 119.1(10) .
C102 C97 C103 120.9(10) .
C99 C98 C97 120.0 .
C99 C98 H98 120.0 .
C97 C98 H98 120.0 .
C98 C99 C100 120.0 .
C98 C99 H99 120.0 .
C100 C99 H99 120.0 .
C99 C100 C101 120.0 .
C99 C100 H100 120.0 .
C101 C100 H100 120.0 .
C102 C101 C100 120.0 .
C102 C101 H101 120.0 .
C100 C101 H101 120.0 .
C101 C102 C97 120.0 .
C101 C102 H102 120.0 .
C97 C102 H102 120.0 .
C97 C103 H10B 109.5 .
C97 C103 H10C 109.5 .
H10B C103 H10C 109.5 .
C97 C103 H10D 109.5 .
H10B C103 H10D 109.5 .
H10C C103 H10D 109.5 .
C106 C104 C105 122.3(17) 2_665
C106 C104 H104 118.9 2_665
C105 C104 H104 118.9 .
C106 C105 C104 116.2(16) .
C106 C105 H105 121.9 .
C104 C105 H105 121.9 .
C104 C106 C105 120.3(16) 2_665
C104 C106 C110 119.0(19) 2_665
C105 C106 C110 120.7(17) .
C109 C107 C108 107(3) 2_676
C109 C107 H107 126.7 2_676
C108 C107 H107 126.7 .
C107 C108 C109 125(3) .
C107 C108 H108 117.7 .
C109 C108 H108 117.7 .
C107 C109 C108 129(3) 2_676
C107 C109 H109 115.6 2_676
C108 C109 H109 115.6 .
C106 C110 H11D 109.5 .
C106 C110 H11E 109.5 .
H11D C110 H11E 109.5 .
C106 C110 H11F 109.5 .
H11D C110 H11F 109.5 .
H11E C110 H11F 109.5 .
C112 C111 C116 120.0 .
C112 C111 H111 120.0 .
C116 C111 H111 120.0 .
C113 C112 C111 120.0 .
C113 C112 H112 120.0 .
C111 C112 H112 120.0 .
C114 C113 C112 120.0 .
C114 C113 H113 120.0 .
C112 C113 H113 120.0 .
C113 C114 C115 120.0 .
C113 C114 H114 120.0 .
C115 C114 H114 120.0 .
C116 C115 C114 120.0 .
C116 C115 H115 120.0 .
C114 C115 H115 120.0 .
C115 C116 C111 120.0 .
C115 C116 C117 120.4(11) .
C111 C116 C117 119.3(11) .
C116 C117 H11G 109.5 .
C116 C117 H11H 109.5 .
H11G C117 H11H 109.5 .
C116 C117 H11I 109.5 .
H11G C117 H11I 109.5 .
H11H C117 H11I 109.5 .
C1 N1 Si1 120.7(5) .
C1 N1 Sm1 101.5(4) .
Si1 N1 Sm1 137.3(3) .
C13 N2 Si1 135.0(6) .
C13 N2 Sm2 90.7(5) .
Si1 N2 Sm2 134.3(4) .
C37 N3 N4 116.2(6) .
C37 N3 Sm3 142.0(5) .
N4 N3 Sm3 81.4(4) .
C37 N3 Sm1 123.0(5) .
N4 N3 Sm1 64.5(3) .
Sm3 N3 Sm1 94.8(2) .
C43 N4 N3 115.0(6) .
C43 N4 Sm1 163.5(5) .
N3 N4 Sm1 80.4(4) .
C43 N4 Sm3 87.7(4) .
N3 N4 Sm3 64.6(3) .
Sm1 N4 Sm3 94.4(2) .
C49 N5 N6 114.7(6) .
C49 N5 Sm3 153.1(5) .
N6 N5 Sm3 77.6(4) .
C49 N5 Sm4 113.7(5) .
N6 N5 Sm4 66.4(4) .
Sm3 N5 Sm4 93.0(2) .
C55 N6 N5 112.9(7) .
C55 N6 Sm4 168.0(6) .
N5 N6 Sm4 78.4(4) .
C55 N6 Sm3 94.3(5) .
N5 N6 Sm3 67.8(4) .
Sm4 N6 Sm3 93.7(2) .
C61 N7 N8 116.6(6) .
C61 N7 Sm2 162.0(5) .
N8 N7 Sm2 81.0(4) .
C61 N7 Sm4 98.0(5) .
N8 N7 Sm4 63.4(4) .
Sm2 N7 Sm4 93.4(2) .
C67 N8 N7 114.3(6) .
C67 N8 Sm4 157.0(5) .
N7 N8 Sm4 82.0(4) .
C67 N8 Sm2 107.3(5) .
N7 N8 Sm2 64.8(4) .
Sm4 N8 Sm2 94.2(2) .
C73 N9 Sm2 128.4(5) .
C73 N9 Sm3 125.5(5) .
Sm2 N9 Sm3 104.6(2) .
C73 N9 Sm4 90.2(4) .
Sm2 N9 Sm4 97.6(2) .
Sm3 N9 Sm4 94.9(2) .
C79 N10 Sm2 128.9(5) .
C79 N10 Sm1 90.4(4) .
Sm2 N10 Sm1 120.5(3) .
C79 N10 Sm3 116.3(5) .
Sm2 N10 Sm3 100.1(2) .
Sm1 N10 Sm3 97.4(2) .
N2 Si1 N1 109.3(3) .
N2 Si1 C31 107.0(3) .
N1 Si1 C31 109.6(3) .
N2 Si1 C25 114.7(4) .
N1 Si1 C25 110.3(3) .
C31 Si1 C25 105.8(4) .
N1 Sm1 N4 115.2(2) .
N1 Sm1 N10 102.8(2) .
N4 Sm1 N10 87.9(2) .
N1 Sm1 O1 111.1(2) .
N4 Sm1 O1 109.9(2) .
N10 Sm1 O1 128.4(2) .
N1 Sm1 N3 150.0(2) .
N4 Sm1 N3 35.1(2) .
N10 Sm1 N3 77.7(2) .
O1 Sm1 N3 90.1(2) .
N1 Sm1 C79 115.9(2) .
N4 Sm1 C79 105.3(2) .
N10 Sm1 C79 30.9(2) .
O1 Sm1 C79 97.9(2) .
N3 Sm1 C79 80.1(2) .
N1 Sm1 C80 100.8(2) .
N4 Sm1 C80 133.4(2) .
N10 Sm1 C80 54.6(2) .
O1 Sm1 C80 81.0(2) .
N3 Sm1 C80 103.4(2) .
C79 Sm1 C80 28.9(2) .
N1 Sm1 C1 28.4(2) .
N4 Sm1 C1 118.6(2) .
N10 Sm1 C1 129.5(2) .
O1 Sm1 C1 84.6(2) .
N3 Sm1 C1 147.6(2) .
C79 Sm1 C1 132.3(2) .
C80 Sm1 C1 107.3(2) .
N1 Sm1 Sm3 122.16(15) .
N4 Sm1 Sm3 45.93(16) .
N10 Sm1 Sm3 42.60(16) .
O1 Sm1 Sm3 126.71(14) .
N3 Sm1 Sm3 40.97(14) .
C79 Sm1 Sm3 61.57(16) .
C80 Sm1 Sm3 90.41(17) .
C1 Sm1 Sm3 146.74(15) .
N1 Sm1 Sm2 74.49(15) .
N4 Sm1 Sm2 92.01(16) .
N10 Sm1 Sm2 29.67(15) .
O1 Sm1 Sm2 150.42(14) .
N3 Sm1 Sm2 97.81(14) .
C79 Sm1 Sm2 56.00(15) .
C80 Sm1 Sm2 69.41(16) .
C1 Sm1 Sm2 102.54(14) .
Sm3 Sm1 Sm2 56.953(11) .
N9 Sm2 N10 78.7(2) .
N9 Sm2 N2 117.8(2) .
N10 Sm2 N2 102.1(2) .
N9 Sm2 N7 82.9(2) .
N10 Sm2 N7 129.7(2) .
N2 Sm2 N7 127.8(2) .
N9 Sm2 N8 82.4(2) .
N10 Sm2 N8 96.6(2) .
N2 Sm2 N8 154.7(2) .
N7 Sm2 N8 34.2(2) .
N9 Sm2 C13 134.3(2) .
N10 Sm2 C13 126.0(2) .
N2 Sm2 C13 30.6(2) .
N7 Sm2 C13 100.0(2) .
N8 Sm2 C13 124.3(2) .
N9 Sm2 Sm4 43.13(15) .
N10 Sm2 Sm4 93.22(16) .
N2 Sm2 Sm4 152.63(16) .
N7 Sm2 Sm4 45.46(16) .
N8 Sm2 Sm4 40.03(15) .
C13 Sm2 Sm4 140.75(17) .
N9 Sm2 Sm3 38.29(16) .
N10 Sm2 Sm3 41.29(16) .
N2 Sm2 Sm3 122.33(16) .
N7 Sm2 Sm3 103.65(16) .
N8 Sm2 Sm3 82.96(15) .
C13 Sm2 Sm3 152.73(16) .
Sm4 Sm2 Sm3 58.630(11) .
N9 Sm2 Sm1 82.86(16) .
N10 Sm2 Sm1 29.84(16) .
N2 Sm2 Sm1 74.16(15) .
N7 Sm2 Sm1 157.75(16) .
N8 Sm2 Sm1 126.41(14) .
C13 Sm2 Sm1 102.18(17) .
Sm4 Sm2 Sm1 114.008(13) .
Sm3 Sm2 Sm1 55.398(11) .
N9 Sm3 N3 132.5(2) .
N9 Sm3 N5 78.7(2) .
N3 Sm3 N5 144.3(2) .
N9 Sm3 N10 74.9(2) .
N3 Sm3 N10 78.3(2) .
N5 Sm3 N10 134.0(2) .
N9 Sm3 N6 85.0(2) .
N3 Sm3 N6 140.3(2) .
N5 Sm3 N6 34.7(2) .
N10 Sm3 N6 105.3(2) .
N9 Sm3 N4 102.0(2) .
N3 Sm3 N4 34.0(2) .
N5 Sm3 N4 143.7(2) .
N10 Sm3 N4 79.2(2) .
N6 Sm3 N4 172.6(2) .
N9 Sm3 C43 97.6(2) .
N3 Sm3 C43 53.3(2) .
N5 Sm3 C43 115.2(2) .
N10 Sm3 C43 105.3(2) .
N6 Sm3 C43 148.9(2) .
N4 Sm3 C43 28.6(2) .
N9 Sm3 C48 111.1(2) .
N3 Sm3 C48 62.1(2) .
N5 Sm3 C48 93.4(2) .
N10 Sm3 C48 131.2(2) .
N6 Sm3 C48 123.3(2) .
N4 Sm3 C48 52.0(2) .
C43 Sm3 C48 27.6(2) .
N9 Sm3 C55 112.7(2) .
N3 Sm3 C55 112.3(2) .
N5 Sm3 C55 51.7(2) .
N10 Sm3 C55 106.6(2) .
N6 Sm3 C55 28.2(2) .
N4 Sm3 C55 145.2(2) .
C43 Sm3 C55 140.5(2) .
C48 Sm3 C55 113.9(2) .
N9 Sm3 Sm4 43.87(15) .
N3 Sm3 Sm4 169.88(16) .
N5 Sm3 Sm4 44.70(16) .
N10 Sm3 Sm4 91.68(15) .
N6 Sm3 Sm4 41.11(15) .
N4 Sm3 Sm4 145.68(14) .
C43 Sm3 Sm4 132.33(16) .
C48 Sm3 Sm4 127.21(16) .
C55 Sm3 Sm4 69.08(16) .
N9 Sm3 Sm1 92.77(15) .
N3 Sm3 Sm1 44.18(16) .
N5 Sm3 Sm1 171.31(16) .
N10 Sm3 Sm1 40.05(15) .
N6 Sm3 Sm1 143.63(16) .
N4 Sm3 Sm1 39.66(14) .
C43 Sm3 Sm1 67.47(16) .
C48 Sm3 Sm1 91.43(17) .
C55 Sm3 Sm1 132.01(16) .
Sm4 Sm3 Sm1 127.060(15) .
N9 Sm3 Sm2 37.11(16) .
N3 Sm3 Sm2 111.68(16) .
N5 Sm3 Sm2 103.96(16) .
N10 Sm3 Sm2 38.61(14) .
N6 Sm3 Sm2 90.56(16) .
N4 Sm3 Sm2 96.52(14) .
C43 Sm3 Sm2 110.20(16) .
C48 Sm3 Sm2 135.16(18) .
C55 Sm3 Sm2 109.24(17) .
Sm4 Sm3 Sm2 59.435(12) .
Sm1 Sm3 Sm2 67.650(12) .
N8 Sm4 N6 93.6(2) .
N8 Sm4 O3 134.5(2) .
N6 Sm4 O3 126.5(2) .
N8 Sm4 N9 84.4(2) .
N6 Sm4 N9 86.4(2) .
O3 Sm4 N9 115.2(2) .
N8 Sm4 N5 124.0(2) .
N6 Sm4 N5 35.2(2) .
O3 Sm4 N5 101.2(2) .
N9 Sm4 N5 74.5(2) .
N8 Sm4 O2 93.3(2) .
N6 Sm4 O2 81.1(2) .
O3 Sm4 O2 75.34(19) .
N9 Sm4 O2 167.08(19) .
N5 Sm4 O2 96.7(2) .
N8 Sm4 N7 34.6(2) .
N6 Sm4 N7 125.4(2) .
O3 Sm4 N7 107.7(2) .
N9 Sm4 N7 75.5(2) .
N5 Sm4 N7 144.9(2) .
O2 Sm4 N7 109.4(2) .
N8 Sm4 C73 106.4(2) .
N6 Sm4 C73 104.0(2) .
O3 Sm4 C73 85.7(2) .
N9 Sm4 C73 29.4(2) .
N5 Sm4 C73 78.3(2) .
O2 Sm4 C73 159.1(2) .
N7 Sm4 C73 84.4(2) .
N8 Sm4 Sm3 89.44(16) .
N6 Sm4 Sm3 45.15(16) .
O3 Sm4 Sm3 132.98(14) .
N9 Sm4 Sm3 41.25(15) .
N5 Sm4 Sm3 42.26(15) .
O2 Sm4 Sm3 126.22(13) .
N7 Sm4 Sm3 102.63(15) .
C73 Sm4 Sm3 62.25(16) .
N8 Sm4 Sm2 45.82(16) .
N6 Sm4 Sm2 95.87(17) .
O3 Sm4 Sm2 132.51(15) .
N9 Sm4 Sm2 39.30(15) .
N5 Sm4 Sm2 104.03(15) .
O2 Sm4 Sm2 138.93(13) .
N7 Sm4 Sm2 41.11(15) .
C73 Sm4 Sm2 61.42(16) .
Sm3 Sm4 Sm2 61.936(12) .
C88 O1 C85 104.1(6) .
C88 O1 Sm1 125.6(5) .
C85 O1 Sm1 129.7(5) .
C92 O2 C89 108.9(6) .
C92 O2 Sm4 121.0(5) .
C89 O2 Sm4 130.1(5) .
C96 O3 C93 108.7(7) .
C96 O3 Sm4 122.0(5) .
C93 O3 Sm4 127.9(5) .

loop_
_geom_bond_atom_site_label_1
_geom_bond_atom_site_label_2
_geom_bond_distance
_geom_bond_site_symmetry_2
C1 N1 1.415(9) .
C1 C2 1.420(11) .
C1 C6 1.430(11) .
C1 Sm1 2.920(7) .
C2 C3 1.391(11) .
C2 C7 1.534(12) .
C3 C4 1.367(12) .
C3 H3A 0.9500 .
C4 C5 1.379(12) .
C4 H4A 0.9500 .
C5 C6 1.380(11) .
C5 H5A 0.9500 .
C6 C10 1.509(11) .
C7 C8 1.524(12) .
C7 C9 1.533(11) .
C7 H7A 1.0000 .
C8 H8A 0.9800 .
C8 H8B 0.9800 .
C8 H8C 0.9800 .
C9 H9A 0.9800 .
C9 H9B 0.9800 .
C9 H9C 0.9800 .
C10 C12 1.522(12) .
C10 C11 1.546(12) .
C10 H10A 1.0000 .
C11 H11A 0.9800 .
C11 H11B 0.9800 .
C11 H11C 0.9800 .
C12 H12A 0.9800 .
C12 H12B 0.9800 .
C12 H12C 0.9800 .
C13 N2 1.401(10) .
C13 C14 1.438(11) .
C13 C18 1.438(11) .
C13 Sm2 2.755(8) .
C14 C15 1.432(11) .
C14 C19 1.513(11) .
C15 C16 1.365(12) .
C15 H15A 0.9500 .
C16 C17 1.369(12) .
C16 H16A 0.9500 .
C17 C18 1.396(12) .
C17 H17A 0.9500 .
C18 C22 1.521(12) .
C19 C20 1.510(12) .
C19 C21 1.521(12) .
C19 H19A 1.0000 .
C20 H20A 0.9800 .
C20 H20B 0.9800 .
C20 H20C 0.9800 .
C21 H21A 0.9800 .
C21 H21B 0.9800 .
C21 H21C 0.9800 .
C22 C23 1.527(13) .
C22 C24 1.527(13) .
C22 H22A 1.0000 .
C23 H23A 0.9800 .
C23 H23B 0.9800 .
C23 H23C 0.9800 .
C24 H24A 0.9800 .
C24 H24B 0.9800 .
C24 H24C 0.9800 .
C25 C30 1.387(12) .
C25 C26 1.409(12) .
C25 Si1 1.905(9) .
C26 C27 1.389(12) .
C26 H26A 0.9500 .
C27 C28 1.361(12) .
C27 H27A 0.9500 .
C28 C29 1.373(13) .
C28 H28A 0.9500 .
C29 C30 1.380(12) .
C29 H29A 0.9500 .
C30 H30A 0.9500 .
C31 C36 1.396(12) .
C31 C32 1.419(11) .
C31 Si1 1.888(8) .
C32 C33 1.389(13) .
C32 H32A 0.9500 .
C33 C34 1.370(13) .
C33 H33A 0.9500 .
C34 C35 1.387(12) .
C34 H34A 0.9500 .
C35 C36 1.379(12) .
C35 H35A 0.9500 .
C36 H36A 0.9500 .
C37 C42 1.377(11) .
C37 N3 1.393(10) .
C37 C38 1.416(11) .
C38 C39 1.383(11) .
C38 H38A 0.9500 .
C39 C40 1.406(12) .
C39 H39A 0.9500 .
C40 C41 1.367(12) .
C40 H40A 0.9500 .
C41 C42 1.389(11) .
C41 H41A 0.9500 .
C42 H42A 0.9500 .
C43 N4 1.385(10) .
C43 C48 1.401(12) .
C43 C44 1.409(11) .
C43 Sm3 2.894(8) .
C44 C45 1.375(12) .
C44 H44A 0.9500 .
C45 C46 1.366(14) .
C45 H45A 0.9500 .
C46 C47 1.358(14) .
C46 H46A 0.9500 .
C47 C48 1.407(12) .
C47 H47A 0.9500 .
C48 Sm3 2.969(8) .
C48 H48A 0.9500 .
C49 N5 1.387(10) .
C49 C54 1.389(11) .
C49 C50 1.436(11) .
C50 C51 1.376(12) .
C50 H50A 0.9500 .
C51 C52 1.376(13) .
C51 H51A 0.9500 .
C52 C53 1.397(13) .
C52 H52A 0.9500 .
C53 C54 1.381(12) .
C53 H53A 0.9500 .
C54 H54A 0.9500 .
C55 C56 1.393(13) .
C55 N6 1.414(10) .
C55 C60 1.416(13) .
C55 Sm3 2.985(8) .
C56 C57 1.369(13) .
C56 H56A 0.9500 .
C57 C58 1.364(17) .
C57 H57A 0.9500 .
C58 C59 1.365(17) .
C58 H58A 0.9500 .
C59 C60 1.378(14) .
C59 H59A 0.9500 .
C60 H60A 0.9500 .
C61 C62 1.391(11) .
C61 C66 1.403(11) .
C61 N7 1.406(10) .
C62 C63 1.392(11) .
C62 H62A 0.9500 .
C63 C64 1.369(12) .
C63 H63A 0.9500 .
C64 C65 1.383(13) .
C64 H64A 0.9500 .
C65 C66 1.385(11) .
C65 H65A 0.9500 .
C66 H66A 0.9500 .
C67 C72 1.387(11) .
C67 N8 1.405(10) .
C67 C68 1.417(11) .
C68 C69 1.376(13) .
C68 H68A 0.9500 .
C69 C70 1.392(15) .
C69 H69A 0.9500 .
C70 C71 1.369(14) .
C70 H70A 0.9500 .
C71 C72 1.391(12) .
C71 H71A 0.9500 .
C72 H72A 0.9500 .
C73 C74 1.382(12) .
C73 N9 1.397(10) .
C73 C78 1.426(12) .
C73 Sm4 2.843(8) .
C74 C75 1.404(13) .
C74 H74A 0.9500 .
C75 C76 1.387(14) .
C75 H75A 0.9500 .
C76 C77 1.377(13) .
C76 H76A 0.9500 .
C77 C78 1.364(12) .
C77 H77A 0.9500 .
C78 H78A 0.9500 .
C79 N10 1.405(9) .
C79 C84 1.406(11) .
C79 C80 1.416(11) .
C79 Sm1 2.736(8) .
C80 C81 1.405(12) .
C80 Sm1 2.907(8) .
C80 H80A 0.9500 .
C81 C82 1.372(13) .
C81 H81A 0.9500 .
C82 C83 1.374(13) .
C82 H82A 0.9500 .
C83 C84 1.378(12) .
C83 H83A 0.9500 .
C84 H84A 0.9500 .
C85 O1 1.462(10) .
C85 C86 1.486(13) .
C85 H85A 0.9900 .
C85 H85B 0.9900 .
C86 C87 1.517(13) .
C86 H86A 0.9900 .
C86 H86B 0.9900 .
C87 C88 1.538(13) .
C87 H87A 0.9900 .
C87 H87B 0.9900 .
C88 O1 1.454(10) .
C88 H88A 0.9900 .
C88 H88B 0.9900 .
C89 O2 1.451(10) .
C89 C90 1.510(12) .
C89 H89A 0.9900 .
C89 H89B 0.9900 .
C90 C91 1.500(13) .
C90 H90A 0.9900 .
C90 H90B 0.9900 .
C91 C92 1.516(12) .
C91 H91A 0.9900 .
C91 H91B 0.9900 .
C92 O2 1.450(11) .
C92 H92A 0.9900 .
C92 H92B 0.9900 .
C93 O3 1.469(11) .
C93 C94 1.489(15) .
C93 H93A 0.9900 .
C93 H93B 0.9900 .
C94 C95 1.440(17) .
C94 H94A 0.9900 .
C94 H94B 0.9900 .
C95 C96 1.513(13) .
C95 H95A 0.9900 .
C95 H95B 0.9900 .
C96 O3 1.446(10) .
C96 H96A 0.9900 .
C96 H96B 0.9900 .
C97 C98 1.3900 .
C97 C102 1.3900 .
C97 C103 1.453(12) .
C98 C99 1.3900 .
C98 H98 0.9500 .
C99 C100 1.3900 .
C99 H99 0.9500 .
C100 C101 1.3900 .
C100 H100 0.9500 .
C101 C102 1.3900 .
C101 H101 0.9500 .
C102 H102 0.9500 .
C103 H10B 0.9800 .
C103 H10C 0.9800 .
C103 H10D 0.9800 .
C104 C106 1.25(2) 2_665
C104 C105 1.391(9) .
C104 H104 0.9500 .
C105 C106 1.380(9) .
C105 H105 0.9500 .
C106 C104 1.25(2) 2_665
C106 C110 1.475(17) .
C107 C109 1.40(5) 2_676
C107 C108 1.399(10) .
C107 H107 0.9500 .
C108 C109 1.405(10) .
C108 H108 0.9500 .
C109 C107 1.40(5) 2_676
C109 H109 0.9500 .
C110 H11D 0.9800 .
C110 H11E 0.9800 .
C110 H11F 0.9800 .
C111 C112 1.3900 .
C111 C116 1.3900 .
C111 H111 0.9500 .
C112 C113 1.3900 .
C112 H112 0.9500 .
C113 C114 1.3900 .
C113 H113 0.9500 .
C114 C115 1.3900 .
C114 H114 0.9500 .
C115 C116 1.3900 .
C115 H115 0.9500 .
C116 C117 1.477(12) .
C117 H11G 0.9800 .
C117 H11H 0.9800 .
C117 H11I 0.9800 .
N1 Si1 1.740(6) .
N1 Sm1 2.287(6) .
N2 Si1 1.694(7) .
N2 Sm2 2.356(6) .
N3 N4 1.469(9) .
N3 Sm3 2.372(6) .
N3 Sm1 2.522(7) .
N4 Sm1 2.308(6) .
N4 Sm3 2.598(7) .
N5 N6 1.471(9) .
N5 Sm3 2.392(7) .
N5 Sm4 2.502(7) .
N6 Sm4 2.341(7) .
N6 Sm3 2.524(7) .
N7 N8 1.467(9) .
N7 Sm2 2.360(7) .
N7 Sm4 2.558(7) .
N8 Sm4 2.310(7) .
N8 Sm2 2.576(7) .
N9 Sm2 2.289(7) .
N9 Sm3 2.351(6) .
N9 Sm4 2.471(6) .
N10 Sm2 2.327(6) .
N10 Sm1 2.339(6) .
N10 Sm3 2.460(6) .
Sm1 O1 2.423(5) .
Sm1 Sm3 3.6050(6) .
Sm1 Sm2 4.0507(6) .
Sm2 Sm4 3.5822(6) .
Sm2 Sm3 3.6712(6) .
Sm3 Sm4 3.5522(6) .
Sm4 O3 2.464(6) .
Sm4 O2 2.512(5) .

loop_
_geom_torsion_atom_site_label_1
_geom_torsion_atom_site_label_2
_geom_torsion_atom_site_label_3
_geom_torsion_atom_site_label_4
_geom_torsion
_geom_torsion_site_symmetry_1
_geom_torsion_site_symmetry_4
N1 C1 C2 C3 -179.2(7) . .
C6 C1 C2 C3 4.5(11) . .
Sm1 C1 C2 C3 130.7(7) . .
N1 C1 C2 C7 0.7(11) . .
C6 C1 C2 C7 -175.6(7) . .
Sm1 C1 C2 C7 -49.3(8) . .
C1 C2 C3 C4 -2.3(12) . .
C7 C2 C3 C4 177.8(7) . .
C2 C3 C4 C5 -1.4(13) . .
C3 C4 C5 C6 2.8(13) . .
C4 C5 C6 C1 -0.4(13) . .
C4 C5 C6 C10 179.8(8) . .
N1 C1 C6 C5 -179.5(7) . .
C2 C1 C6 C5 -3.1(11) . .
Sm1 C1 C6 C5 -122.6(7) . .
N1 C1 C6 C10 0.2(11) . .
C2 C1 C6 C10 176.6(7) . .
Sm1 C1 C6 C10 57.1(9) . .
C3 C2 C7 C8 68.2(10) . .
C1 C2 C7 C8 -111.7(8) . .
C3 C2 C7 C9 -56.0(9) . .
C1 C2 C7 C9 124.1(8) . .
C5 C6 C10 C12 68.1(10) . .
C1 C6 C10 C12 -111.6(9) . .
C5 C6 C10 C11 -53.6(10) . .
C1 C6 C10 C11 126.7(8) . .
N2 C13 C14 C15 167.8(7) . .
C18 C13 C14 C15 -5.3(12) . .
Sm2 C13 C14 C15 112.4(7) . .
N2 C13 C14 C19 -16.1(12) . .
C18 C13 C14 C19 170.7(7) . .
Sm2 C13 C14 C19 -71.6(7) . .
C13 C14 C15 C16 4.2(12) . .
C19 C14 C15 C16 -172.0(8) . .
C14 C15 C16 C17 -0.4(13) . .
C15 C16 C17 C18 -2.2(14) . .
C16 C17 C18 C13 0.9(13) . .
C16 C17 C18 C22 176.6(9) . .
N2 C13 C18 C17 -170.0(8) . .
C14 C13 C18 C17 2.9(12) . .
Sm2 C13 C18 C17 -103.3(8) . .
N2 C13 C18 C22 14.3(12) . .
C14 C13 C18 C22 -172.9(8) . .
Sm2 C13 C18 C22 80.9(8) . .
C15 C14 C19 C20 66.9(10) . .
C13 C14 C19 C20 -109.2(9) . .
C15 C14 C19 C21 -57.4(10) . .
C13 C14 C19 C21 126.6(8) . .
C17 C18 C22 C23 43.1(12) . .
C13 C18 C22 C23 -141.3(8) . .
C17 C18 C22 C24 -79.5(10) . .
C13 C18 C22 C24 96.2(9) . .
C30 C25 C26 C27 1.2(13) . .
Si1 C25 C26 C27 179.1(7) . .
C25 C26 C27 C28 -0.9(14) . .
C26 C27 C28 C29 0.1(14) . .
C27 C28 C29 C30 0.4(15) . .
C28 C29 C30 C25 0.0(15) . .
C26 C25 C30 C29 -0.8(13) . .
Si1 C25 C30 C29 -178.6(7) . .
C36 C31 C32 C33 0.1(12) . .
Si1 C31 C32 C33 173.3(6) . .
C31 C32 C33 C34 0.2(14) . .
C32 C33 C34 C35 -0.6(14) . .
C33 C34 C35 C36 0.7(13) . .
C34 C35 C36 C31 -0.4(13) . .
C32 C31 C36 C35 0.0(12) . .
Si1 C31 C36 C35 -173.8(7) . .
C42 C37 C38 C39 1.6(12) . .
N3 C37 C38 C39 -176.9(8) . .
C37 C38 C39 C40 -2.1(14) . .
C38 C39 C40 C41 1.7(14) . .
C39 C40 C41 C42 -0.8(14) . .
N3 C37 C42 C41 177.6(8) . .
C38 C37 C42 C41 -0.7(12) . .
C40 C41 C42 C37 0.4(14) . .
N4 C43 C44 C45 175.0(7) . .
C48 C43 C44 C45 -1.1(12) . .
Sm3 C43 C44 C45 97.3(9) . .
C43 C44 C45 C46 -0.6(13) . .
C44 C45 C46 C47 1.2(14) . .
C45 C46 C47 C48 0.0(14) . .
N4 C43 C48 C47 -173.6(8) . .
C44 C43 C48 C47 2.2(12) . .
Sm3 C43 C48 C47 -126.1(7) . .
N4 C43 C48 Sm3 -47.6(7) . .
C44 C43 C48 Sm3 128.3(7) . .
C46 C47 C48 C43 -1.7(13) . .
C46 C47 C48 Sm3 -93.7(11) . .
N5 C49 C50 C51 175.1(8) . .
C54 C49 C50 C51 -2.0(12) . .
C49 C50 C51 C52 -0.6(14) . .
C50 C51 C52 C53 2.5(14) . .
C51 C52 C53 C54 -1.8(15) . .
C52 C53 C54 C49 -0.9(14) . .
N5 C49 C54 C53 -174.0(9) . .
C50 C49 C54 C53 2.7(13) . .
N6 C55 C56 C57 174.0(8) . .
C60 C55 C56 C57 0.6(13) . .
Sm3 C55 C56 C57 104.0(10) . .
C55 C56 C57 C58 -2.5(16) . .
C56 C57 C58 C59 3.6(18) . .
C57 C58 C59 C60 -3.0(18) . .
C58 C59 C60 C55 1.2(16) . .
C56 C55 C60 C59 0.0(13) . .
N6 C55 C60 C59 -173.1(8) . .
Sm3 C55 C60 C59 -130.1(9) . .
C66 C61 C62 C63 -3.9(12) . .
N7 C61 C62 C63 176.4(8) . .
C61 C62 C63 C64 1.4(13) . .
C62 C63 C64 C65 0.6(14) . .
C63 C64 C65 C66 0.0(14) . .
C64 C65 C66 C61 -2.7(13) . .
C62 C61 C66 C65 4.6(12) . .
N7 C61 C66 C65 -175.7(8) . .
C72 C67 C68 C69 -2.5(12) . .
N8 C67 C68 C69 -178.5(8) . .
C67 C68 C69 C70 0.4(15) . .
C68 C69 C70 C71 1.6(15) . .
C69 C70 C71 C72 -1.6(14) . .
N8 C67 C72 C71 178.2(7) . .
C68 C67 C72 C71 2.5(11) . .
C70 C71 C72 C67 -0.5(13) . .
N9 C73 C74 C75 -179.5(9) . .
C78 C73 C74 C75 1.8(14) . .
Sm4 C73 C74 C75 122.4(9) . .
C73 C74 C75 C76 0.2(16) . .
C74 C75 C76 C77 -2.5(16) . .
C75 C76 C77 C78 2.7(15) . .
C76 C77 C78 C73 -0.5(14) . .
C74 C73 C78 C77 -1.7(12) . .
N9 C73 C78 C77 179.7(8) . .
Sm4 C73 C78 C77 -111.0(8) . .
N10 C79 C80 C81 176.4(8) . .
C84 C79 C80 C81 2.9(12) . .
Sm1 C79 C80 C81 130.4(8) . .
N10 C79 C80 Sm1 45.9(6) . .
C84 C79 C80 Sm1 -127.6(7) . .
C79 C80 C81 C82 -1.6(13) . .
Sm1 C80 C81 C82 89.1(11) . .
C80 C81 C82 C83 1.0(14) . .
C81 C82 C83 C84 -2.1(15) . .
C82 C83 C84 C79 3.6(14) . .
N10 C79 C84 C83 -177.3(8) . .
C80 C79 C84 C83 -3.9(12) . .
Sm1 C79 C84 C83 -104.1(9) . .
O1 C85 C86 C87 32.6(10) . .
C85 C86 C87 C88 -9.7(10) . .
C86 C87 C88 O1 -16.8(10) . .
O2 C89 C90 C91 -32.0(9) . .
C89 C90 C91 C92 40.4(9) . .
C90 C91 C92 O2 -34.8(9) . .
O3 C93 C94 C95 -20.9(15) . .
C93 C94 C95 C96 30.5(15) . .
C94 C95 C96 O3 -28.8(13) . .
C102 C97 C98 C99 0.0 . .
C103 C97 C98 C99 -178.1(15) . .
C97 C98 C99 C100 0.0 . .
C98 C99 C100 C101 0.0 . .
C99 C100 C101 C102 0.0 . .
C100 C101 C102 C97 0.0 . .
C98 C97 C102 C101 0.0 . .
C103 C97 C102 C101 178.1(15) . .
C106 C104 C105 C106 -13(3) 2_665 .
C104 C105 C106 C104 13(3) . 2_665
C104 C105 C106 C110 -166(2) . .
C109 C107 C108 C109 1(5) 2_676 .
C107 C108 C109 C107 -2(6) . 2_676
C116 C111 C112 C113 0.0 . .
C111 C112 C113 C114 0.0 . .
C112 C113 C114 C115 0.0 . .
C113 C114 C115 C116 0.0 . .
C114 C115 C116 C111 0.0 . .
C114 C115 C116 C117 174(3) . .
C112 C111 C116 C115 0.0 . .
C112 C111 C116 C117 -174(3) . .
C2 C1 N1 Si1 95.4(8) . .
C6 C1 N1 Si1 -88.4(8) . .
Sm1 C1 N1 Si1 173.4(7) . .
C2 C1 N1 Sm1 -78.0(7) . .
C6 C1 N1 Sm1 98.2(7) . .
C14 C13 N2 Si1 107.9(9) . .
C18 C13 N2 Si1 -79.3(11) . .
Sm2 C13 N2 Si1 -177.8(8) . .
C14 C13 N2 Sm2 -74.3(7) . .
C18 C13 N2 Sm2 98.6(7) . .
C42 C37 N3 N4 -4.1(11) . .
C38 C37 N3 N4 174.2(7) . .
C42 C37 N3 Sm3 -115.3(9) . .
C38 C37 N3 Sm3 63.1(11) . .
C42 C37 N3 Sm1 71.3(9) . .
C38 C37 N3 Sm1 -110.4(7) . .
C48 C43 N4 N3 -6.5(11) . .
C44 C43 N4 N3 177.7(6) . .
Sm3 C43 N4 N3 -60.5(5) . .
C48 C43 N4 Sm1 151.7(15) . .
C44 C43 N4 Sm1 -24(2) . .
Sm3 C43 N4 Sm1 97.8(19) . .
C48 C43 N4 Sm3 53.9(8) . .
C44 C43 N4 Sm3 -121.9(7) . .
C37 N3 N4 C43 -70.2(8) . .
Sm3 N3 N4 C43 74.3(6) . .
Sm1 N3 N4 C43 173.9(6) . .
C37 N3 N4 Sm1 116.0(6) . .
Sm3 N3 N4 Sm1 -99.58(19) . .
C37 N3 N4 Sm3 -144.5(7) . .
Sm1 N3 N4 Sm3 99.58(19) . .
C54 C49 N5 N6 -10.8(12) . .
C50 C49 N5 N6 172.6(7) . .
C54 C49 N5 Sm3 -123.2(11) . .
C50 C49 N5 Sm3 60.1(16) . .
C54 C49 N5 Sm4 63.0(10) . .
C50 C49 N5 Sm4 -113.6(7) . .
C56 C55 N6 N5 172.7(7) . .
C60 C55 N6 N5 -14.3(11) . .
Sm3 C55 N6 N5 -67.7(5) . .
C56 C55 N6 Sm4 13(3) . .
C60 C55 N6 Sm4 -174(2) . .
Sm3 C55 N6 Sm4 132(3) . .
C56 C55 N6 Sm3 -119.7(7) . .
C60 C55 N6 Sm3 53.3(8) . .
C49 N5 N6 C55 -69.5(8) . .
Sm3 N5 N6 C55 85.2(6) . .
Sm4 N5 N6 C55 -175.9(6) . .
C49 N5 N6 Sm4 106.4(6) . .
Sm3 N5 N6 Sm4 -98.95(19) . .
C49 N5 N6 Sm3 -154.7(6) . .
Sm4 N5 N6 Sm3 98.95(19) . .
C62 C61 N7 N8 5.5(11) . .
C66 C61 N7 N8 -174.2(7) . .
C62 C61 N7 Sm2 172.5(13) . .
C66 C61 N7 Sm2 -7(2) . .
C62 C61 N7 Sm4 -58.7(8) . .
C66 C61 N7 Sm4 121.5(7) . .
C72 C67 N8 N7 -7.2(11) . .
C68 C67 N8 N7 168.5(7) . .
C72 C67 N8 Sm4 125.0(12) . .
C68 C67 N8 Sm4 -59.3(16) . .
C72 C67 N8 Sm2 -76.8(8) . .
C68 C67 N8 Sm2 98.9(7) . .
C61 N7 N8 C67 77.4(8) . .
Sm2 N7 N8 C67 -98.5(6) . .
Sm4 N7 N8 C67 163.0(6) . .
C61 N7 N8 Sm4 -85.6(6) . .
Sm2 N7 N8 Sm4 98.47(19) . .
C61 N7 N8 Sm2 175.9(7) . .
Sm4 N7 N8 Sm2 -98.47(19) . .
C74 C73 N9 Sm2 23.3(11) . .
C78 C73 N9 Sm2 -158.1(6) . .
Sm4 C73 N9 Sm2 99.8(5) . .
C74 C73 N9 Sm3 -172.6(6) . .
C78 C73 N9 Sm3 5.9(10) . .
Sm4 C73 N9 Sm3 -96.1(5) . .
C74 C73 N9 Sm4 -76.5(8) . .
C78 C73 N9 Sm4 102.0(7) . .
C84 C79 N10 Sm2 -112.3(8) . .
C80 C79 N10 Sm2 74.7(9) . .
Sm1 C79 N10 Sm2 131.1(6) . .
C84 C79 N10 Sm1 116.6(7) . .
C80 C79 N10 Sm1 -56.4(7) . .
C84 C79 N10 Sm3 18.3(9) . .
C80 C79 N10 Sm3 -154.8(6) . .
Sm1 C79 N10 Sm3 -98.4(4) . .
C13 N2 Si1 N1 -141.8(8) . .
Sm2 N2 Si1 N1 41.2(6) . .
C13 N2 Si1 C31 99.6(8) . .
Sm2 N2 Si1 C31 -77.3(5) . .
C13 N2 Si1 C25 -17.4(9) . .
Sm2 N2 Si1 C25 165.6(4) . .
C1 N1 Si1 N2 154.4(6) . .
Sm1 N1 Si1 N2 -35.2(6) . .
C1 N1 Si1 C31 -88.7(6) . .
Sm1 N1 Si1 C31 81.7(6) . .
C1 N1 Si1 C25 27.4(7) . .
Sm1 N1 Si1 C25 -162.2(5) . .
C36 C31 Si1 N2 54.9(7) . .
C32 C31 Si1 N2 -118.3(7) . .
C36 C31 Si1 N1 -63.5(7) . .
C32 C31 Si1 N1 123.4(7) . .
C36 C31 Si1 C25 177.6(6) . .
C32 C31 Si1 C25 4.5(8) . .
C30 C25 Si1 N2 179.8(7) . .
C26 C25 Si1 N2 2.1(8) . .
C30 C25 Si1 N1 -56.3(8) . .
C26 C25 Si1 N1 126.0(7) . .
C30 C25 Si1 C31 62.1(8) . .
C26 C25 Si1 C31 -115.6(7) . .
C1 N1 Sm1 N4 103.9(5) . .
Si1 N1 Sm1 N4 -67.7(6) . .
C1 N1 Sm1 N10 -162.3(4) . .
Si1 N1 Sm1 N10 26.1(5) . .
C1 N1 Sm1 O1 -21.9(5) . .
Si1 N1 Sm1 O1 166.5(5) . .
C1 N1 Sm1 N3 110.2(5) . .
Si1 N1 Sm1 N3 -61.4(7) . .
C1 N1 Sm1 C79 -132.5(4) . .
Si1 N1 Sm1 C79 55.9(6) . .
C1 N1 Sm1 C80 -106.4(5) . .
Si1 N1 Sm1 C80 82.0(5) . .
Si1 N1 Sm1 C1 -171.6(8) . .
C1 N1 Sm1 Sm3 156.2(4) . .
Si1 N1 Sm1 Sm3 -15.4(6) . .
C1 N1 Sm1 Sm2 -171.3(5) . .
Si1 N1 Sm1 Sm2 17.1(5) . .
C43 N4 Sm1 N1 14(2) . .
N3 N4 Sm1 N1 174.5(3) . .
Sm3 N4 Sm1 N1 111.3(2) . .
C43 N4 Sm1 N10 -88.7(19) . .
N3 N4 Sm1 N10 71.4(4) . .
Sm3 N4 Sm1 N10 8.1(2) . .
C43 N4 Sm1 O1 140.9(19) . .
N3 N4 Sm1 O1 -59.0(4) . .
Sm3 N4 Sm1 O1 -122.3(2) . .
C43 N4 Sm1 N3 -160(2) . .
Sm3 N4 Sm1 N3 -63.3(3) . .
C43 N4 Sm1 C79 -114.5(19) . .
N3 N4 Sm1 C79 45.5(4) . .
Sm3 N4 Sm1 C79 -17.7(2) . .
C43 N4 Sm1 C80 -122.5(19) . .
N3 N4 Sm1 C80 37.6(5) . .
Sm3 N4 Sm1 C80 -25.7(4) . .
C43 N4 Sm1 C1 46(2) . .
N3 N4 Sm1 C1 -153.8(3) . .
Sm3 N4 Sm1 C1 142.94(19) . .
C43 N4 Sm1 Sm3 -96.8(19) . .
N3 N4 Sm1 Sm3 63.3(3) . .
C43 N4 Sm1 Sm2 -59.3(19) . .
N3 N4 Sm1 Sm2 100.7(3) . .
Sm3 N4 Sm1 Sm2 37.48(15) . .
C79 N10 Sm1 N1 119.4(4) . .
Sm2 N10 Sm1 N1 -17.7(3) . .
Sm3 N10 Sm1 N1 -124.0(2) . .
C79 N10 Sm1 N4 -125.2(4) . .
Sm2 N10 Sm1 N4 97.7(3) . .
Sm3 N10 Sm1 N4 -8.6(2) . .
C79 N10 Sm1 O1 -11.2(5) . .
Sm2 N10 Sm1 O1 -148.3(3) . .
Sm3 N10 Sm1 O1 105.4(3) . .
C79 N10 Sm1 N3 -91.3(4) . .
Sm2 N10 Sm1 N3 131.6(3) . .
Sm3 N10 Sm1 N3 25.3(2) . .
Sm2 N10 Sm1 C79 -137.1(6) . .
Sm3 N10 Sm1 C79 116.6(5) . .
C79 N10 Sm1 C80 25.1(4) . .
Sm2 N10 Sm1 C80 -112.0(4) . .
Sm3 N10 Sm1 C80 141.7(3) . .
C79 N10 Sm1 C1 108.7(4) . .
Sm2 N10 Sm1 C1 -28.4(4) . .
Sm3 N10 Sm1 C1 -134.8(2) . .
C79 N10 Sm1 Sm3 -116.6(5) . .
Sm2 N10 Sm1 Sm3 106.3(4) . .
C79 N10 Sm1 Sm2 137.1(6) . .
Sm3 N10 Sm1 Sm2 -106.3(4) . .
C37 N3 Sm1 N1 -115.8(6) . .
N4 N3 Sm1 N1 -9.9(6) . .
Sm3 N3 Sm1 N1 68.2(5) . .
C37 N3 Sm1 N4 -105.9(7) . .
Sm3 N3 Sm1 N4 78.1(4) . .
C37 N3 Sm1 N10 149.8(6) . .
N4 N3 Sm1 N10 -104.3(4) . .
Sm3 N3 Sm1 N10 -26.2(2) . .
C37 N3 Sm1 O1 20.4(6) . .
N4 N3 Sm1 O1 126.3(4) . .
Sm3 N3 Sm1 O1 -155.6(2) . .
C37 N3 Sm1 C79 118.4(6) . .
N4 N3 Sm1 C79 -135.7(4) . .
Sm3 N3 Sm1 C79 -57.6(2) . .
C37 N3 Sm1 C80 101.2(6) . .
N4 N3 Sm1 C80 -152.9(4) . .
Sm3 N3 Sm1 C80 -74.8(2) . .
C37 N3 Sm1 C1 -59.6(7) . .
N4 N3 Sm1 C1 46.3(6) . .
Sm3 N3 Sm1 C1 124.4(3) . .
C37 N3 Sm1 Sm3 176.0(7) . .
N4 N3 Sm1 Sm3 -78.1(4) . .
C37 N3 Sm1 Sm2 171.8(6) . .
N4 N3 Sm1 Sm2 -82.3(3) . .
Sm3 N3 Sm1 Sm2 -4.21(19) . .
N10 C79 Sm1 N1 -70.7(5) . .
C84 C79 Sm1 N1 180.0(6) . .
C80 C79 Sm1 N1 63.5(5) . .
N10 C79 Sm1 N4 57.9(5) . .
C84 C79 Sm1 N4 -51.4(7) . .
C80 C79 Sm1 N4 -167.9(5) . .
C84 C79 Sm1 N10 -109.3(8) . .
C80 C79 Sm1 N10 134.2(7) . .
N10 C79 Sm1 O1 171.2(4) . .
C84 C79 Sm1 O1 61.8(7) . .
C80 C79 Sm1 O1 -54.7(5) . .
N10 C79 Sm1 N3 82.5(4) . .
C84 C79 Sm1 N3 -26.8(7) . .
C80 C79 Sm1 N3 -143.3(5) . .
N10 C79 Sm1 C80 -134.2(7) . .
C84 C79 Sm1 C80 116.5(9) . .
N10 C79 Sm1 C1 -99.0(5) . .
C84 C79 Sm1 C1 151.7(6) . .
C80 C79 Sm1 C1 35.2(6) . .
N10 C79 Sm1 Sm3 43.5(4) . .
C84 C79 Sm1 Sm3 -65.8(7) . .
C80 C79 Sm1 Sm3 177.7(5) . .
N10 C79 Sm1 Sm2 -24.0(4) . .
C84 C79 Sm1 Sm2 -133.3(7) . .
C80 C79 Sm1 Sm2 110.2(5) . .
C81 C80 Sm1 N1 121.1(9) . .
C79 C80 Sm1 N1 -125.0(5) . .
C81 C80 Sm1 N4 -97.8(9) . .
C79 C80 Sm1 N4 16.1(6) . .
C81 C80 Sm1 N10 -140.8(10) . .
C79 C80 Sm1 N10 -26.9(4) . .
C81 C80 Sm1 O1 11.2(9) . .
C79 C80 Sm1 O1 125.1(5) . .
C81 C80 Sm1 N3 -76.7(9) . .
C79 C80 Sm1 N3 37.2(5) . .
C81 C80 Sm1 C79 -113.9(11) . .
C81 C80 Sm1 C1 92.6(9) . .
C79 C80 Sm1 C1 -153.5(4) . .
C81 C80 Sm1 Sm3 -116.0(9) . .
C79 C80 Sm1 Sm3 -2.0(4) . .
C81 C80 Sm1 Sm2 -170.1(9) . .
C79 C80 Sm1 Sm2 -56.2(4) . .
C2 C1 Sm1 N1 122.2(7) . .
C6 C1 Sm1 N1 -110.1(7) . .
N1 C1 Sm1 N4 -90.7(5) . .
C2 C1 Sm1 N4 31.5(6) . .
C6 C1 Sm1 N4 159.2(5) . .
N1 C1 Sm1 N10 22.6(6) . .
C2 C1 Sm1 N10 144.8(5) . .
C6 C1 Sm1 N10 -87.5(6) . .
N1 C1 Sm1 O1 159.5(5) . .
C2 C1 Sm1 O1 -78.3(5) . .
C6 C1 Sm1 O1 49.4(5) . .
N1 C1 Sm1 N3 -119.0(5) . .
C2 C1 Sm1 N3 3.2(7) . .
C6 C1 Sm1 N3 130.9(5) . .
N1 C1 Sm1 C79 63.7(5) . .
C2 C1 Sm1 C79 -174.1(5) . .
C6 C1 Sm1 C79 -46.4(6) . .
N1 C1 Sm1 C80 80.7(5) . .
C2 C1 Sm1 C80 -157.1(5) . .
C6 C1 Sm1 C80 -29.4(6) . .
N1 C1 Sm1 Sm3 -38.6(6) . .
C2 C1 Sm1 Sm3 83.6(5) . .
C6 C1 Sm1 Sm3 -148.7(4) . .
N1 C1 Sm1 Sm2 8.6(5) . .
C2 C1 Sm1 Sm2 130.8(5) . .
C6 C1 Sm1 Sm2 -101.5(5) . .
C73 N9 Sm2 N10 156.5(6) . .
Sm3 N9 Sm2 N10 -10.2(2) . .
Sm4 N9 Sm2 N10 -107.2(2) . .
C73 N9 Sm2 N2 58.6(7) . .
Sm3 N9 Sm2 N2 -108.0(3) . .
Sm4 N9 Sm2 N2 154.9(2) . .
C73 N9 Sm2 N7 -70.6(6) . .
Sm3 N9 Sm2 N7 122.7(3) . .
Sm4 N9 Sm2 N7 25.7(2) . .
C73 N9 Sm2 N8 -105.2(6) . .
Sm3 N9 Sm2 N8 88.2(2) . .
Sm4 N9 Sm2 N8 -8.9(2) . .
C73 N9 Sm2 C13 26.4(7) . .
Sm3 N9 Sm2 C13 -140.2(3) . .
Sm4 N9 Sm2 C13 122.7(3) . .
C73 N9 Sm2 Sm4 -96.3(6) . .
Sm3 N9 Sm2 Sm4 97.1(3) . .
C73 N9 Sm2 Sm3 166.6(7) . .
Sm4 N9 Sm2 Sm3 -97.1(3) . .
C73 N9 Sm2 Sm1 126.5(6) . .
Sm3 N9 Sm2 Sm1 -40.11(18) . .
Sm4 N9 Sm2 Sm1 -137.19(18) . .
C79 N10 Sm2 N9 145.7(6) . .
Sm1 N10 Sm2 N9 -95.3(3) . .
Sm3 N10 Sm2 N9 9.5(2) . .
C79 N10 Sm2 N2 -98.0(6) . .
Sm1 N10 Sm2 N2 21.0(3) . .
Sm3 N10 Sm2 N2 125.8(2) . .
C79 N10 Sm2 N7 74.9(7) . .
Sm1 N10 Sm2 N7 -166.1(3) . .
Sm3 N10 Sm2 N7 -61.3(4) . .
C79 N10 Sm2 N8 64.8(6) . .
Sm1 N10 Sm2 N8 -176.2(3) . .
Sm3 N10 Sm2 N8 -71.4(2) . .
C79 N10 Sm2 C13 -76.9(7) . .
Sm1 N10 Sm2 C13 42.1(4) . .
Sm3 N10 Sm2 C13 146.9(2) . .
C79 N10 Sm2 Sm4 104.9(6) . .
Sm1 N10 Sm2 Sm4 -136.1(3) . .
Sm3 N10 Sm2 Sm4 -31.32(19) . .
C79 N10 Sm2 Sm3 136.2(7) . .
Sm1 N10 Sm2 Sm3 -104.8(4) . .
C79 N10 Sm2 Sm1 -119.0(8) . .
Sm3 N10 Sm2 Sm1 104.8(4) . .
C13 N2 Sm2 N9 -131.4(5) . .
Si1 N2 Sm2 N9 46.5(6) . .
C13 N2 Sm2 N10 145.1(5) . .
Si1 N2 Sm2 N10 -37.0(5) . .
C13 N2 Sm2 N7 -27.9(6) . .
Si1 N2 Sm2 N7 149.9(4) . .
C13 N2 Sm2 N8 8.4(8) . .
Si1 N2 Sm2 N8 -173.7(4) . .
Si1 N2 Sm2 C13 177.9(8) . .
C13 N2 Sm2 Sm4 -92.4(5) . .
Si1 N2 Sm2 Sm4 85.5(6) . .
C13 N2 Sm2 Sm3 -175.6(4) . .
Si1 N2 Sm2 Sm3 2.2(6) . .
C13 N2 Sm2 Sm1 155.8(5) . .
Si1 N2 Sm2 Sm1 -26.3(4) . .
C61 N7 Sm2 N9 104.8(18) . .
N8 N7 Sm2 N9 -86.9(4) . .
Sm4 N7 Sm2 N9 -24.5(2) . .
C61 N7 Sm2 N10 173.8(17) . .
N8 N7 Sm2 N10 -17.9(5) . .
Sm4 N7 Sm2 N10 44.5(3) . .
C61 N7 Sm2 N2 -15.0(19) . .
N8 N7 Sm2 N2 153.2(4) . .
Sm4 N7 Sm2 N2 -144.4(2) . .
C61 N7 Sm2 N8 -168(2) . .
Sm4 N7 Sm2 N8 62.4(3) . .
C61 N7 Sm2 C13 -29.0(18) . .
N8 N7 Sm2 C13 139.2(4) . .
Sm4 N7 Sm2 C13 -158.4(2) . .
C61 N7 Sm2 Sm4 129.4(18) . .
N8 N7 Sm2 Sm4 -62.4(3) . .
C61 N7 Sm2 Sm3 137.3(17) . .
N8 N7 Sm2 Sm3 -54.5(4) . .
Sm4 N7 Sm2 Sm3 7.9(2) . .
C61 N7 Sm2 Sm1 155.5(15) . .
N8 N7 Sm2 Sm1 -36.3(7) . .
Sm4 N7 Sm2 Sm1 26.1(6) . .
C67 N8 Sm2 N9 -162.2(5) . .
N7 N8 Sm2 N9 88.5(4) . .
Sm4 N8 Sm2 N9 9.4(2) . .
C67 N8 Sm2 N10 -84.6(5) . .
N7 N8 Sm2 N10 166.2(4) . .
Sm4 N8 Sm2 N10 87.1(2) . .
C67 N8 Sm2 N2 53.0(7) . .
N7 N8 Sm2 N2 -56.3(7) . .
Sm4 N8 Sm2 N2 -135.4(4) . .
C67 N8 Sm2 N7 109.2(6) . .
Sm4 N8 Sm2 N7 -79.1(4) . .
C67 N8 Sm2 C13 58.1(5) . .
N7 N8 Sm2 C13 -51.1(5) . .
Sm4 N8 Sm2 C13 -130.2(2) . .
C67 N8 Sm2 Sm4 -171.6(6) . .
N7 N8 Sm2 Sm4 79.1(4) . .
C67 N8 Sm2 Sm3 -123.6(5) . .
N7 N8 Sm2 Sm3 127.2(4) . .
Sm4 N8 Sm2 Sm3 48.04(16) . .
C67 N8 Sm2 Sm1 -86.9(5) . .
N7 N8 Sm2 Sm1 163.8(3) . .
Sm4 N8 Sm2 Sm1 84.7(2) . .
N2 C13 Sm2 N9 68.1(6) . .
C14 C13 Sm2 N9 -169.8(4) . .
C18 C13 Sm2 N9 -47.7(7) . .
N2 C13 Sm2 N10 -43.7(5) . .
C14 C13 Sm2 N10 78.3(5) . .
C18 C13 Sm2 N10 -159.5(5) . .
C14 C13 Sm2 N2 122.1(7) . .
C18 C13 Sm2 N2 -115.8(8) . .
N2 C13 Sm2 N7 157.9(5) . .
C14 C13 Sm2 N7 -80.0(5) . .
C18 C13 Sm2 N7 42.2(6) . .
N2 C13 Sm2 N8 -175.7(4) . .
C14 C13 Sm2 N8 -53.6(6) . .
C18 C13 Sm2 N8 68.6(6) . .
N2 C13 Sm2 Sm4 133.4(4) . .
C14 C13 Sm2 Sm4 -104.5(5) . .
C18 C13 Sm2 Sm4 17.7(7) . .
N2 C13 Sm2 Sm3 8.1(7) . .
C14 C13 Sm2 Sm3 130.2(4) . .
C18 C13 Sm2 Sm3 -107.7(6) . .
N2 C13 Sm2 Sm1 -23.8(5) . .
C14 C13 Sm2 Sm1 98.3(5) . .
C18 C13 Sm2 Sm1 -139.6(5) . .
N1 Sm1 Sm2 N9 -118.1(2) . .
N4 Sm1 Sm2 N9 -2.4(2) . .
N10 Sm1 Sm2 N9 79.8(4) . .
O1 Sm1 Sm2 N9 136.4(3) . .
N3 Sm1 Sm2 N9 32.3(2) . .
C79 Sm1 Sm2 N9 104.8(2) . .
C80 Sm1 Sm2 N9 133.7(2) . .
C1 Sm1 Sm2 N9 -122.3(2) . .
Sm3 Sm1 Sm2 N9 29.01(16) . .
N1 Sm1 Sm2 N10 162.1(4) . .
N4 Sm1 Sm2 N10 -82.2(4) . .
O1 Sm1 Sm2 N10 56.6(4) . .
N3 Sm1 Sm2 N10 -47.5(3) . .
C79 Sm1 Sm2 N10 24.9(4) . .
C80 Sm1 Sm2 N10 53.9(4) . .
C1 Sm1 Sm2 N10 157.9(4) . .
Sm3 Sm1 Sm2 N10 -50.8(3) . .
N1 Sm1 Sm2 N2 3.5(2) . .
N4 Sm1 Sm2 N2 119.1(2) . .
N10 Sm1 Sm2 N2 -158.6(4) . .
O1 Sm1 Sm2 N2 -102.0(3) . .
N3 Sm1 Sm2 N2 153.9(2) . .
C79 Sm1 Sm2 N2 -133.7(3) . .
C80 Sm1 Sm2 N2 -104.7(2) . .
C1 Sm1 Sm2 N2 -0.7(2) . .
Sm3 Sm1 Sm2 N2 150.58(17) . .
N1 Sm1 Sm2 N7 -168.7(5) . .
N4 Sm1 Sm2 N7 -53.1(5) . .
N10 Sm1 Sm2 N7 29.2(5) . .
O1 Sm1 Sm2 N7 85.7(5) . .
N3 Sm1 Sm2 N7 -18.3(5) . .
C79 Sm1 Sm2 N7 54.1(5) . .
C80 Sm1 Sm2 N7 83.1(5) . .
C1 Sm1 Sm2 N7 -172.9(5) . .
Sm3 Sm1 Sm2 N7 -21.6(4) . .
N1 Sm1 Sm2 N8 166.8(2) . .
N4 Sm1 Sm2 N8 -77.5(2) . .
N10 Sm1 Sm2 N8 4.7(4) . .
O1 Sm1 Sm2 N8 61.3(3) . .
N3 Sm1 Sm2 N8 -42.8(2) . .
C79 Sm1 Sm2 N8 29.7(3) . .
C80 Sm1 Sm2 N8 58.6(3) . .
C1 Sm1 Sm2 N8 162.6(2) . .
Sm3 Sm1 Sm2 N8 -46.07(19) . .
N1 Sm1 Sm2 C13 15.8(2) . .
N4 Sm1 Sm2 C13 131.5(2) . .
N10 Sm1 Sm2 C13 -146.3(4) . .
O1 Sm1 Sm2 C13 -89.7(3) . .
N3 Sm1 Sm2 C13 166.2(2) . .
C79 Sm1 Sm2 C13 -121.4(3) . .
C80 Sm1 Sm2 C13 -92.4(3) . .
C1 Sm1 Sm2 C13 11.6(2) . .
Sm3 Sm1 Sm2 C13 162.90(17) . .
N1 Sm1 Sm2 Sm4 -148.64(16) . .
N4 Sm1 Sm2 Sm4 -33.00(16) . .
N10 Sm1 Sm2 Sm4 49.2(3) . .
O1 Sm1 Sm2 Sm4 105.8(3) . .
N3 Sm1 Sm2 Sm4 1.73(15) . .
C79 Sm1 Sm2 Sm4 74.18(19) . .
C80 Sm1 Sm2 Sm4 103.13(18) . .
C1 Sm1 Sm2 Sm4 -152.87(16) . .
Sm3 Sm1 Sm2 Sm4 -1.562(14) . .
N1 Sm1 Sm2 Sm3 -147.08(16) . .
N4 Sm1 Sm2 Sm3 -31.44(16) . .
N10 Sm1 Sm2 Sm3 50.8(3) . .
O1 Sm1 Sm2 Sm3 107.4(3) . .
N3 Sm1 Sm2 Sm3 3.29(15) . .
C79 Sm1 Sm2 Sm3 75.75(19) . .
C80 Sm1 Sm2 Sm3 104.69(18) . .
C1 Sm1 Sm2 Sm3 -151.31(16) . .
C73 N9 Sm3 N3 -99.5(6) . .
Sm2 N9 Sm3 N3 67.7(4) . .
Sm4 N9 Sm3 N3 166.8(2) . .
C73 N9 Sm3 N5 60.7(6) . .
Sm2 N9 Sm3 N5 -132.1(3) . .
Sm4 N9 Sm3 N5 -33.0(2) . .
C73 N9 Sm3 N10 -157.4(6) . .
Sm2 N9 Sm3 N10 9.7(2) . .
Sm4 N9 Sm3 N10 108.9(2) . .
C73 N9 Sm3 N6 95.2(6) . .
Sm2 N9 Sm3 N6 -97.6(3) . .
Sm4 N9 Sm3 N6 1.5(2) . .
C73 N9 Sm3 N4 -82.2(6) . .
Sm2 N9 Sm3 N4 84.9(2) . .
Sm4 N9 Sm3 N4 -175.93(19) . .
C73 N9 Sm3 C43 -53.5(6) . .
Sm2 N9 Sm3 C43 113.6(3) . .
Sm4 N9 Sm3 C43 -147.3(2) . .
C73 N9 Sm3 C48 -28.6(6) . .
Sm2 N9 Sm3 C48 138.6(2) . .
Sm4 N9 Sm3 C48 -122.3(2) . .
C73 N9 Sm3 C55 100.6(6) . .
Sm2 N9 Sm3 C55 -92.3(3) . .
Sm4 N9 Sm3 C55 6.8(3) . .
C73 N9 Sm3 Sm4 93.7(6) . .
Sm2 N9 Sm3 Sm4 -99.1(3) . .
C73 N9 Sm3 Sm1 -121.2(6) . .
Sm2 N9 Sm3 Sm1 46.0(2) . .
Sm4 N9 Sm3 Sm1 145.11(16) . .
C73 N9 Sm3 Sm2 -167.1(7) . .
Sm4 N9 Sm3 Sm2 99.1(3) . .
C37 N3 Sm3 N9 153.5(8) . .
N4 N3 Sm3 N9 31.3(5) . .
Sm1 N3 Sm3 N9 -32.0(4) . .
C37 N3 Sm3 N5 8.3(10) . .
N4 N3 Sm3 N5 -114.0(5) . .
Sm1 N3 Sm3 N5 -177.2(3) . .
C37 N3 Sm3 N10 -149.8(9) . .
N4 N3 Sm3 N10 88.0(4) . .
Sm1 N3 Sm3 N10 24.7(2) . .
C37 N3 Sm3 N6 -49.8(10) . .
N4 N3 Sm3 N6 -172.0(4) . .
Sm1 N3 Sm3 N6 124.7(3) . .
C37 N3 Sm3 N4 122.2(10) . .
Sm1 N3 Sm3 N4 -63.3(3) . .
C37 N3 Sm3 C43 90.8(9) . .
N4 N3 Sm3 C43 -31.4(4) . .
Sm1 N3 Sm3 C43 -94.7(3) . .
C37 N3 Sm3 C48 59.7(8) . .
N4 N3 Sm3 C48 -62.5(4) . .
Sm1 N3 Sm3 C48 -125.8(3) . .
C37 N3 Sm3 C55 -46.5(9) . .
N4 N3 Sm3 C55 -168.7(4) . .
Sm1 N3 Sm3 C55 128.0(2) . .
C37 N3 Sm3 Sm4 -142.1(8) . .
N4 N3 Sm3 Sm4 95.7(9) . .
Sm1 N3 Sm3 Sm4 32.4(10) . .
C37 N3 Sm3 Sm1 -174.5(10) . .
N4 N3 Sm3 Sm1 63.3(3) . .
C37 N3 Sm3 Sm2 -169.5(8) . .
N4 N3 Sm3 Sm2 68.2(4) . .
Sm1 N3 Sm3 Sm2 5.0(2) . .
C49 N5 Sm3 N9 -141.8(13) . .
N6 N5 Sm3 N9 97.5(4) . .
Sm4 N5 Sm3 N9 32.5(2) . .
C49 N5 Sm3 N3 12.9(15) . .
N6 N5 Sm3 N3 -107.9(5) . .
Sm4 N5 Sm3 N3 -172.9(3) . .
C49 N5 Sm3 N10 162.3(12) . .
N6 N5 Sm3 N10 41.6(5) . .
Sm4 N5 Sm3 N10 -23.5(4) . .
C49 N5 Sm3 N6 120.7(14) . .
Sm4 N5 Sm3 N6 -65.0(4) . .
C49 N5 Sm3 N4 -46.8(14) . .
N6 N5 Sm3 N4 -167.5(4) . .
Sm4 N5 Sm3 N4 127.4(3) . .
C49 N5 Sm3 C43 -48.6(13) . .
N6 N5 Sm3 C43 -169.3(4) . .
Sm4 N5 Sm3 C43 125.7(2) . .
C49 N5 Sm3 C48 -30.9(13) . .
N6 N5 Sm3 C48 -151.7(4) . .
Sm4 N5 Sm3 C48 143.3(2) . .
C49 N5 Sm3 C55 87.1(13) . .
N6 N5 Sm3 C55 -33.6(4) . .
Sm4 N5 Sm3 C55 -98.7(3) . .
C49 N5 Sm3 Sm4 -174.2(14) . .
N6 N5 Sm3 Sm4 65.0(4) . .
C49 N5 Sm3 Sm1 -154.3(9) . .
N6 N5 Sm3 Sm1 84.9(12) . .
Sm4 N5 Sm3 Sm1 19.9(12) . .
C49 N5 Sm3 Sm2 -169.2(12) . .
N6 N5 Sm3 Sm2 70.0(4) . .
Sm4 N5 Sm3 Sm2 5.0(2) . .
C79 N10 Sm3 N9 -152.5(6) . .
Sm2 N10 Sm3 N9 -9.4(2) . .
Sm1 N10 Sm3 N9 113.4(2) . .
C79 N10 Sm3 N3 67.1(5) . .
Sm2 N10 Sm3 N3 -149.8(3) . .
Sm1 N10 Sm3 N3 -26.9(2) . .
C79 N10 Sm3 N5 -95.2(6) . .
Sm2 N10 Sm3 N5 47.9(4) . .
Sm1 N10 Sm3 N5 170.7(2) . .
C79 N10 Sm3 N6 -72.2(5) . .
Sm2 N10 Sm3 N6 70.9(3) . .
Sm1 N10 Sm3 N6 -166.2(2) . .
C79 N10 Sm3 N4 101.8(5) . .
Sm2 N10 Sm3 N4 -115.1(2) . .
Sm1 N10 Sm3 N4 7.75(19) . .
C79 N10 Sm3 C43 113.5(5) . .
Sm2 N10 Sm3 C43 -103.4(2) . .
Sm1 N10 Sm3 C43 19.5(3) . .
C79 N10 Sm3 C48 102.4(6) . .
Sm2 N10 Sm3 C48 -114.5(3) . .
Sm1 N10 Sm3 C48 8.4(4) . .
C79 N10 Sm3 C55 -42.9(6) . .
Sm2 N10 Sm3 C55 100.2(2) . .
Sm1 N10 Sm3 C55 -136.9(2) . .
C79 N10 Sm3 Sm4 -111.5(5) . .
Sm2 N10 Sm3 Sm4 31.57(19) . .
Sm1 N10 Sm3 Sm4 154.43(16) . .
C79 N10 Sm3 Sm1 94.1(5) . .
Sm2 N10 Sm3 Sm1 -122.9(3) . .
C79 N10 Sm3 Sm2 -143.1(6) . .
Sm1 N10 Sm3 Sm2 122.9(3) . .
C55 N6 Sm3 N9 169.5(5) . .
N5 N6 Sm3 N9 -77.5(4) . .
Sm4 N6 Sm3 N9 -1.6(2) . .
C55 N6 Sm3 N3 6.6(7) . .
N5 N6 Sm3 N3 119.6(4) . .
Sm4 N6 Sm3 N3 -164.5(3) . .
C55 N6 Sm3 N5 -113.0(6) . .
Sm4 N6 Sm3 N5 75.9(4) . .
C55 N6 Sm3 N10 96.7(5) . .
N5 N6 Sm3 N10 -150.3(4) . .
Sm4 N6 Sm3 N10 -74.5(2) . .
C55 N6 Sm3 N4 -30.3(19) . .
N5 N6 Sm3 N4 82.7(17) . .
Sm4 N6 Sm3 N4 158.6(15) . .
C55 N6 Sm3 C43 -94.1(6) . .
N5 N6 Sm3 C43 19.0(6) . .
Sm4 N6 Sm3 C43 94.8(4) . .
C55 N6 Sm3 C48 -78.5(5) . .
N5 N6 Sm3 C48 34.5(5) . .
Sm4 N6 Sm3 C48 110.4(3) . .
N5 N6 Sm3 C55 113.0(6) . .
Sm4 N6 Sm3 C55 -171.1(6) . .
C55 N6 Sm3 Sm4 171.1(6) . .
N5 N6 Sm3 Sm4 -75.9(4) . .
C55 N6 Sm3 Sm1 81.7(5) . .
N5 N6 Sm3 Sm1 -165.3(3) . .
Sm4 N6 Sm3 Sm1 -89.4(3) . .
C55 N6 Sm3 Sm2 132.8(5) . .
N5 N6 Sm3 Sm2 -114.2(4) . .
Sm4 N6 Sm3 Sm2 -38.32(19) . .
C43 N4 Sm3 N9 83.9(5) . .
N3 N4 Sm3 N9 -156.9(4) . .
Sm1 N4 Sm3 N9 -79.7(2) . .
C43 N4 Sm3 N3 -119.2(6) . .
Sm1 N4 Sm3 N3 77.2(4) . .
C43 N4 Sm3 N5 -3.3(6) . .
N3 N4 Sm3 N5 115.8(4) . .
Sm1 N4 Sm3 N5 -166.9(3) . .
C43 N4 Sm3 N10 155.8(5) . .
N3 N4 Sm3 N10 -85.0(4) . .
Sm1 N4 Sm3 N10 -7.82(19) . .
C43 N4 Sm3 N6 -75.9(17) . .
N3 N4 Sm3 N6 43.3(17) . .
Sm1 N4 Sm3 N6 120.5(16) . .
N3 N4 Sm3 C43 119.2(6) . .
Sm1 N4 Sm3 C43 -163.6(5) . .
C43 N4 Sm3 C48 -23.6(4) . .
N3 N4 Sm3 C48 95.6(4) . .
Sm1 N4 Sm3 C48 172.8(3) . .
C43 N4 Sm3 C55 -100.6(5) . .
N3 N4 Sm3 C55 18.6(6) . .
Sm1 N4 Sm3 C55 95.8(4) . .
C43 N4 Sm3 Sm4 78.9(5) . .
N3 N4 Sm3 Sm4 -161.9(3) . .
Sm1 N4 Sm3 Sm4 -84.7(3) . .
C43 N4 Sm3 Sm1 163.6(5) . .
N3 N4 Sm3 Sm1 -77.2(4) . .
C43 N4 Sm3 Sm2 121.1(4) . .
N3 N4 Sm3 Sm2 -119.7(4) . .
Sm1 N4 Sm3 Sm2 -42.48(17) . .
N4 C43 Sm3 N9 -101.1(4) . .
C48 C43 Sm3 N9 121.8(5) . .
C44 C43 Sm3 N9 5.1(8) . .
N4 C43 Sm3 N3 37.5(4) . .
C48 C43 Sm3 N3 -99.6(5) . .
C44 C43 Sm3 N3 143.7(8) . .
N4 C43 Sm3 N5 177.8(4) . .
C48 C43 Sm3 N5 40.7(5) . .
C44 C43 Sm3 N5 -76.0(8) . .
N4 C43 Sm3 N10 -24.7(5) . .
C48 C43 Sm3 N10 -161.8(5) . .
C44 C43 Sm3 N10 81.5(8) . .
N4 C43 Sm3 N6 166.0(4) . .
C48 C43 Sm3 N6 28.9(7) . .
C44 C43 Sm3 N6 -87.8(8) . .
C48 C43 Sm3 N4 -137.1(7) . .
C44 C43 Sm3 N4 106.2(9) . .
N4 C43 Sm3 C48 137.1(7) . .
C44 C43 Sm3 C48 -116.7(10) . .
N4 C43 Sm3 C55 118.2(5) . .
C48 C43 Sm3 C55 -18.9(7) . .
C44 C43 Sm3 C55 -135.6(7) . .
N4 C43 Sm3 Sm4 -131.6(4) . .
C48 C43 Sm3 Sm4 91.3(5) . .
C44 C43 Sm3 Sm4 -25.3(8) . .
N4 C43 Sm3 Sm1 -11.2(4) . .
C48 C43 Sm3 Sm1 -148.4(5) . .
C44 C43 Sm3 Sm1 95.0(7) . .
N4 C43 Sm3 Sm2 -65.0(4) . .
C48 C43 Sm3 Sm2 157.9(4) . .
C44 C43 Sm3 Sm2 41.2(8) . .
C43 C48 Sm3 N9 -64.5(5) . .
C47 C48 Sm3 N9 50.3(10) . .
C43 C48 Sm3 N3 63.4(5) . .
C47 C48 Sm3 N3 178.2(10) . .
C43 C48 Sm3 N5 -143.8(5) . .
C47 C48 Sm3 N5 -28.9(9) . .
C43 C48 Sm3 N10 23.6(6) . .
C47 C48 Sm3 N10 138.4(8) . .
C43 C48 Sm3 N6 -162.6(4) . .
C47 C48 Sm3 N6 -47.8(10) . .
C43 C48 Sm3 N4 24.4(4) . .
C47 C48 Sm3 N4 139.2(10) . .
C47 C48 Sm3 C43 114.8(11) . .
C43 C48 Sm3 C55 167.0(5) . .
C47 C48 Sm3 C55 -78.2(9) . .
C43 C48 Sm3 Sm4 -111.9(5) . .
C47 C48 Sm3 Sm4 2.9(10) . .
C43 C48 Sm3 Sm1 29.0(5) . .
C47 C48 Sm3 Sm1 143.8(9) . .
C43 C48 Sm3 Sm2 -30.1(6) . .
C47 C48 Sm3 Sm2 84.8(9) . .
C56 C55 Sm3 N9 91.9(8) . .
N6 C55 Sm3 N9 -11.3(5) . .
C60 C55 Sm3 N9 -148.5(5) . .
C56 C55 Sm3 N3 -72.2(8) . .
N6 C55 Sm3 N3 -175.5(5) . .
C60 C55 Sm3 N3 47.3(6) . .
C56 C55 Sm3 N5 145.1(9) . .
N6 C55 Sm3 N5 41.9(5) . .
C60 C55 Sm3 N5 -95.4(6) . .
C56 C55 Sm3 N10 11.6(8) . .
N6 C55 Sm3 N10 -91.6(5) . .
C60 C55 Sm3 N10 131.2(5) . .
C56 C55 Sm3 N6 103.2(10) . .
C60 C55 Sm3 N6 -137.2(8) . .
C56 C55 Sm3 N4 -83.3(9) . .
N6 C55 Sm3 N4 173.5(4) . .
C60 C55 Sm3 N4 36.2(7) . .
C56 C55 Sm3 C43 -131.0(8) . .
N6 C55 Sm3 C43 125.8(5) . .
C60 C55 Sm3 C43 -11.4(7) . .
C56 C55 Sm3 C48 -140.4(8) . .
N6 C55 Sm3 C48 116.4(5) . .
C60 C55 Sm3 C48 -20.9(6) . .
C56 C55 Sm3 Sm4 97.0(8) . .
N6 C55 Sm3 Sm4 -6.2(4) . .
C60 C55 Sm3 Sm4 -143.5(6) . .
C56 C55 Sm3 Sm1 -24.6(9) . .
N6 C55 Sm3 Sm1 -127.8(4) . .
C60 C55 Sm3 Sm1 94.9(5) . .
C56 C55 Sm3 Sm2 52.2(8) . .
N6 C55 Sm3 Sm2 -51.0(5) . .
C60 C55 Sm3 Sm2 171.8(5) . .
N1 Sm1 Sm3 N9 10.2(2) . .
N4 Sm1 Sm3 N9 105.5(3) . .
N10 Sm1 Sm3 N9 -62.5(3) . .
O1 Sm1 Sm3 N9 -172.0(2) . .
N3 Sm1 Sm3 N9 157.0(3) . .
C79 Sm1 Sm3 N9 -94.0(2) . .
C80 Sm1 Sm3 N9 -92.9(2) . .
C1 Sm1 Sm3 N9 30.7(3) . .
Sm2 Sm1 Sm3 N9 -27.98(16) . .
N1 Sm1 Sm3 N3 -146.8(3) . .
N4 Sm1 Sm3 N3 -51.5(3) . .
N10 Sm1 Sm3 N3 140.5(3) . .
O1 Sm1 Sm3 N3 31.0(3) . .
C79 Sm1 Sm3 N3 109.0(3) . .
C80 Sm1 Sm3 N3 110.1(3) . .
C1 Sm1 Sm3 N3 -126.3(4) . .
Sm2 Sm1 Sm3 N3 175.0(2) . .
N1 Sm1 Sm3 N5 22.6(11) . .
N4 Sm1 Sm3 N5 117.8(11) . .
N10 Sm1 Sm3 N5 -50.2(11) . .
O1 Sm1 Sm3 N5 -159.7(11) . .
N3 Sm1 Sm3 N5 169.3(11) . .
C79 Sm1 Sm3 N5 -81.7(11) . .
C80 Sm1 Sm3 N5 -80.6(11) . .
C1 Sm1 Sm3 N5 43.0(11) . .
Sm2 Sm1 Sm3 N5 -15.7(11) . .
N1 Sm1 Sm3 N10 72.7(3) . .
N4 Sm1 Sm3 N10 168.0(3) . .
O1 Sm1 Sm3 N10 -109.5(3) . .
N3 Sm1 Sm3 N10 -140.5(3) . .
C79 Sm1 Sm3 N10 -31.5(3) . .
C80 Sm1 Sm3 N10 -30.4(3) . .
C1 Sm1 Sm3 N10 93.2(3) . .
Sm2 Sm1 Sm3 N10 34.5(2) . .
N1 Sm1 Sm3 N6 95.5(3) . .
N4 Sm1 Sm3 N6 -169.2(3) . .
N10 Sm1 Sm3 N6 22.8(3) . .
O1 Sm1 Sm3 N6 -86.7(3) . .
N3 Sm1 Sm3 N6 -117.7(3) . .
C79 Sm1 Sm3 N6 -8.7(3) . .
C80 Sm1 Sm3 N6 -7.6(3) . .
C1 Sm1 Sm3 N6 116.0(4) . .
Sm2 Sm1 Sm3 N6 57.3(3) . .
N1 Sm1 Sm3 N4 -95.3(3) . .
N10 Sm1 Sm3 N4 -168.0(3) . .
O1 Sm1 Sm3 N4 82.5(3) . .
N3 Sm1 Sm3 N4 51.5(3) . .
C79 Sm1 Sm3 N4 160.5(3) . .
C80 Sm1 Sm3 N4 161.6(3) . .
C1 Sm1 Sm3 N4 -74.8(3) . .
Sm2 Sm1 Sm3 N4 -133.5(2) . .
N1 Sm1 Sm3 C43 -86.9(3) . .
N4 Sm1 Sm3 C43 8.4(3) . .
N10 Sm1 Sm3 C43 -159.6(3) . .
O1 Sm1 Sm3 C43 90.9(2) . .
N3 Sm1 Sm3 C43 59.9(3) . .
C79 Sm1 Sm3 C43 168.9(2) . .
C80 Sm1 Sm3 C43 170.0(2) . .
C1 Sm1 Sm3 C43 -66.4(3) . .
Sm2 Sm1 Sm3 C43 -125.09(17) . .
N1 Sm1 Sm3 C48 -101.0(3) . .
N4 Sm1 Sm3 C48 -5.7(3) . .
N10 Sm1 Sm3 C48 -173.7(3) . .
O1 Sm1 Sm3 C48 76.8(2) . .
N3 Sm1 Sm3 C48 45.8(3) . .
C79 Sm1 Sm3 C48 154.8(2) . .
C80 Sm1 Sm3 C48 155.9(2) . .
C1 Sm1 Sm3 C48 -80.5(3) . .
Sm2 Sm1 Sm3 C48 -139.17(17) . .
N1 Sm1 Sm3 C55 134.5(3) . .
N4 Sm1 Sm3 C55 -130.2(3) . .
N10 Sm1 Sm3 C55 61.7(3) . .
O1 Sm1 Sm3 C55 -47.7(3) . .
N3 Sm1 Sm3 C55 -78.7(3) . .
C79 Sm1 Sm3 C55 30.3(3) . .
C80 Sm1 Sm3 C55 31.4(3) . .
C1 Sm1 Sm3 C55 155.0(4) . .
Sm2 Sm1 Sm3 C55 96.3(2) . .
N1 Sm1 Sm3 Sm4 40.02(19) . .
N4 Sm1 Sm3 Sm4 135.3(2) . .
N10 Sm1 Sm3 Sm4 -32.7(2) . .
O1 Sm1 Sm3 Sm4 -142.20(18) . .
N3 Sm1 Sm3 Sm4 -173.2(2) . .
C79 Sm1 Sm3 Sm4 -64.21(17) . .
C80 Sm1 Sm3 Sm4 -63.09(17) . .
C1 Sm1 Sm3 Sm4 60.5(3) . .
Sm2 Sm1 Sm3 Sm4 1.803(16) . .
N1 Sm1 Sm3 Sm2 38.21(19) . .
N4 Sm1 Sm3 Sm2 133.5(2) . .
N10 Sm1 Sm3 Sm2 -34.5(2) . .
O1 Sm1 Sm3 Sm2 -144.00(18) . .
N3 Sm1 Sm3 Sm2 -175.0(2) . .
C79 Sm1 Sm3 Sm2 -66.02(17) . .
C80 Sm1 Sm3 Sm2 -64.89(17) . .
C1 Sm1 Sm3 Sm2 58.7(3) . .
N10 Sm2 Sm3 N9 164.8(3) . .
N2 Sm2 Sm3 N9 95.1(3) . .
N7 Sm2 Sm3 N9 -59.2(3) . .
N8 Sm2 Sm3 N9 -86.7(3) . .
C13 Sm2 Sm3 N9 90.2(4) . .
Sm4 Sm2 Sm3 N9 -52.6(2) . .
Sm1 Sm2 Sm3 N9 129.1(2) . .
N9 Sm2 Sm3 N3 -132.8(3) . .
N10 Sm2 Sm3 N3 32.0(3) . .
N2 Sm2 Sm3 N3 -37.7(2) . .
N7 Sm2 Sm3 N3 168.0(2) . .
N8 Sm2 Sm3 N3 140.5(2) . .
C13 Sm2 Sm3 N3 -42.6(4) . .
Sm4 Sm2 Sm3 N3 174.60(17) . .
Sm1 Sm2 Sm3 N3 -3.73(17) . .
N9 Sm2 Sm3 N5 48.5(3) . .
N10 Sm2 Sm3 N5 -146.7(3) . .
N2 Sm2 Sm3 N5 143.6(3) . .
N7 Sm2 Sm3 N5 -10.7(2) . .
N8 Sm2 Sm3 N5 -38.1(2) . .
C13 Sm2 Sm3 N5 138.7(4) . .
Sm4 Sm2 Sm3 N5 -4.08(17) . .
Sm1 Sm2 Sm3 N5 177.59(17) . .
N9 Sm2 Sm3 N10 -164.8(3) . .
N2 Sm2 Sm3 N10 -69.8(3) . .
N7 Sm2 Sm3 N10 136.0(3) . .
N8 Sm2 Sm3 N10 108.5(3) . .
C13 Sm2 Sm3 N10 -74.6(4) . .
Sm4 Sm2 Sm3 N10 142.6(2) . .
Sm1 Sm2 Sm3 N10 -35.8(2) . .
N9 Sm2 Sm3 N6 80.9(3) . .
N10 Sm2 Sm3 N6 -114.3(3) . .
N2 Sm2 Sm3 N6 175.9(2) . .
N7 Sm2 Sm3 N6 21.7(2) . .
N8 Sm2 Sm3 N6 -5.8(2) . .
C13 Sm2 Sm3 N6 171.1(4) . .
Sm4 Sm2 Sm3 N6 28.26(16) . .
Sm1 Sm2 Sm3 N6 -150.07(16) . .
N9 Sm2 Sm3 N4 -101.3(3) . .
N10 Sm2 Sm3 N4 63.5(3) . .
N2 Sm2 Sm3 N4 -6.2(2) . .
N7 Sm2 Sm3 N4 -160.5(2) . .
N8 Sm2 Sm3 N4 172.0(2) . .
C13 Sm2 Sm3 N4 -11.1(4) . .
Sm4 Sm2 Sm3 N4 -153.89(14) . .
Sm1 Sm2 Sm3 N4 27.78(14) . .
N9 Sm2 Sm3 C43 -75.4(3) . .
N10 Sm2 Sm3 C43 89.4(3) . .
N2 Sm2 Sm3 C43 19.6(2) . .
N7 Sm2 Sm3 C43 -134.6(2) . .
N8 Sm2 Sm3 C43 -162.1(2) . .
C13 Sm2 Sm3 C43 14.8(4) . .
Sm4 Sm2 Sm3 C43 -128.03(17) . .
Sm1 Sm2 Sm3 C43 53.64(17) . .
N9 Sm2 Sm3 C48 -61.1(3) . .
N10 Sm2 Sm3 C48 103.7(3) . .
N2 Sm2 Sm3 C48 34.0(3) . .
N7 Sm2 Sm3 C48 -120.3(3) . .
N8 Sm2 Sm3 C48 -147.8(3) . .
C13 Sm2 Sm3 C48 29.1(4) . .
Sm4 Sm2 Sm3 C48 -113.7(2) . .
Sm1 Sm2 Sm3 C48 68.0(2) . .
N9 Sm2 Sm3 C55 102.4(3) . .
N10 Sm2 Sm3 C55 -92.8(3) . .
N2 Sm2 Sm3 C55 -162.5(3) . .
N7 Sm2 Sm3 C55 43.2(2) . .
N8 Sm2 Sm3 C55 15.7(2) . .
C13 Sm2 Sm3 C55 -167.4(4) . .
Sm4 Sm2 Sm3 C55 49.80(17) . .
Sm1 Sm2 Sm3 C55 -128.53(17) . .
N9 Sm2 Sm3 Sm4 52.6(2) . .
N10 Sm2 Sm3 Sm4 -142.6(2) . .
N2 Sm2 Sm3 Sm4 147.67(19) . .
N7 Sm2 Sm3 Sm4 -6.59(17) . .
N8 Sm2 Sm3 Sm4 -34.06(15) . .
C13 Sm2 Sm3 Sm4 142.8(4) . .
Sm1 Sm2 Sm3 Sm4 -178.329(15) . .
N9 Sm2 Sm3 Sm1 -129.1(2) . .
N10 Sm2 Sm3 Sm1 35.8(2) . .
N2 Sm2 Sm3 Sm1 -34.00(19) . .
N7 Sm2 Sm3 Sm1 171.74(17) . .
N8 Sm2 Sm3 Sm1 144.26(15) . .
C13 Sm2 Sm3 Sm1 -38.9(4) . .
Sm4 Sm2 Sm3 Sm1 178.329(15) . .
C67 N8 Sm4 N6 64.5(13) . .
N7 N8 Sm4 N6 -158.5(4) . .
Sm2 N8 Sm4 N6 -94.7(2) . .
C67 N8 Sm4 O3 -89.3(13) . .
N7 N8 Sm4 O3 47.7(5) . .
Sm2 N8 Sm4 O3 111.5(3) . .
C67 N8 Sm4 N9 150.5(13) . .
N7 N8 Sm4 N9 -72.5(4) . .
Sm2 N8 Sm4 N9 -8.7(2) . .
C67 N8 Sm4 N5 83.5(13) . .
N7 N8 Sm4 N5 -139.5(4) . .
Sm2 N8 Sm4 N5 -75.7(3) . .
C67 N8 Sm4 O2 -16.7(13) . .
N7 N8 Sm4 O2 120.2(4) . .
Sm2 N8 Sm4 O2 -175.96(19) . .
C67 N8 Sm4 N7 -137.0(15) . .
Sm2 N8 Sm4 N7 63.8(4) . .
C67 N8 Sm4 C73 170.3(13) . .
N7 N8 Sm4 C73 -52.7(4) . .
Sm2 N8 Sm4 C73 11.1(3) . .
C67 N8 Sm4 Sm3 109.5(13) . .
N7 N8 Sm4 Sm3 -113.5(4) . .
Sm2 N8 Sm4 Sm3 -49.71(15) . .
C67 N8 Sm4 Sm2 159.2(14) . .
N7 N8 Sm4 Sm2 -63.8(4) . .
C55 N6 Sm4 N8 -47(3) . .
N5 N6 Sm4 N8 152.0(4) . .
Sm3 N6 Sm4 N8 85.6(2) . .
C55 N6 Sm4 O3 110(3) . .
N5 N6 Sm4 O3 -51.0(5) . .
Sm3 N6 Sm4 O3 -117.4(2) . .
C55 N6 Sm4 N9 -131(3) . .
N5 N6 Sm4 N9 67.9(4) . .
Sm3 N6 Sm4 N9 1.5(2) . .
C55 N6 Sm4 N5 161(3) . .
Sm3 N6 Sm4 N5 -66.4(4) . .
C55 N6 Sm4 O2 46(3) . .
N5 N6 Sm4 O2 -115.2(4) . .
Sm3 N6 Sm4 O2 178.4(2) . .
C55 N6 Sm4 N7 -61(3) . .
N5 N6 Sm4 N7 137.2(4) . .
Sm3 N6 Sm4 N7 70.8(3) . .
C55 N6 Sm4 C73 -155(3) . .
N5 N6 Sm4 C73 44.1(4) . .
Sm3 N6 Sm4 C73 -22.3(3) . .
C55 N6 Sm4 Sm3 -132(3) . .
N5 N6 Sm4 Sm3 66.4(4) . .
C55 N6 Sm4 Sm2 -93(3) . .
N5 N6 Sm4 Sm2 106.1(4) . .
Sm3 N6 Sm4 Sm2 39.70(19) . .
C73 N9 Sm4 N8 138.7(5) . .
Sm2 N9 Sm4 N8 9.9(2) . .
Sm3 N9 Sm4 N8 -95.6(2) . .
C73 N9 Sm4 N6 -127.3(5) . .
Sm2 N9 Sm4 N6 103.8(3) . .
Sm3 N9 Sm4 N6 -1.6(2) . .
C73 N9 Sm4 O3 1.7(5) . .
Sm2 N9 Sm4 O3 -127.2(2) . .
Sm3 N9 Sm4 O3 127.3(2) . .
C73 N9 Sm4 N5 -93.7(5) . .
Sm2 N9 Sm4 N5 137.5(3) . .
Sm3 N9 Sm4 N5 32.0(2) . .
C73 N9 Sm4 O2 -141.2(8) . .
Sm2 N9 Sm4 O2 89.9(9) . .
Sm3 N9 Sm4 O2 -15.6(10) . .
C73 N9 Sm4 N7 104.7(5) . .
Sm2 N9 Sm4 N7 -24.2(2) . .
Sm3 N9 Sm4 N7 -129.6(3) . .
Sm2 N9 Sm4 C73 -128.9(5) . .
Sm3 N9 Sm4 C73 125.7(5) . .
C73 N9 Sm4 Sm3 -125.7(5) . .
Sm2 N9 Sm4 Sm3 105.5(3) . .
C73 N9 Sm4 Sm2 128.9(5) . .
Sm3 N9 Sm4 Sm2 -105.5(3) . .
C49 N5 Sm4 N8 -142.2(5) . .
N6 N5 Sm4 N8 -34.4(5) . .
Sm3 N5 Sm4 N8 40.6(3) . .
C49 N5 Sm4 N6 -107.8(7) . .
Sm3 N5 Sm4 N6 75.0(4) . .
C49 N5 Sm4 O3 32.6(6) . .
N6 N5 Sm4 O3 140.4(4) . .
Sm3 N5 Sm4 O3 -144.6(2) . .
C49 N5 Sm4 N9 145.8(6) . .
N6 N5 Sm4 N9 -106.3(4) . .
Sm3 N5 Sm4 N9 -31.3(2) . .
C49 N5 Sm4 O2 -43.7(6) . .
N6 N5 Sm4 O2 64.1(4) . .
Sm3 N5 Sm4 O2 139.1(2) . .
C49 N5 Sm4 N7 177.9(5) . .
N6 N5 Sm4 N7 -74.3(5) . .
Sm3 N5 Sm4 N7 0.7(5) . .
C49 N5 Sm4 C73 115.8(6) . .
N6 N5 Sm4 C73 -136.4(4) . .
Sm3 N5 Sm4 C73 -61.4(2) . .
C49 N5 Sm4 Sm3 177.2(7) . .
N6 N5 Sm4 Sm3 -75.0(4) . .
C49 N5 Sm4 Sm2 172.0(5) . .
N6 N5 Sm4 Sm2 -80.1(4) . .
Sm3 N5 Sm4 Sm2 -5.1(2) . .
C61 N7 Sm4 N8 115.9(6) . .
Sm2 N7 Sm4 N8 -78.1(4) . .
C61 N7 Sm4 N6 142.5(4) . .
N8 N7 Sm4 N6 26.7(5) . .
Sm2 N7 Sm4 N6 -51.5(3) . .
C61 N7 Sm4 O3 -30.5(5) . .
N8 N7 Sm4 O3 -146.4(4) . .
Sm2 N7 Sm4 O3 135.5(2) . .
C61 N7 Sm4 N9 -142.8(5) . .
N8 N7 Sm4 N9 101.4(4) . .
Sm2 N7 Sm4 N9 23.2(2) . .
C61 N7 Sm4 N5 -174.6(4) . .
N8 N7 Sm4 N5 69.5(5) . .
Sm2 N7 Sm4 N5 -8.6(5) . .
C61 N7 Sm4 O2 49.7(5) . .
N8 N7 Sm4 O2 -66.1(4) . .
Sm2 N7 Sm4 O2 -144.27(19) . .
C61 N7 Sm4 C73 -114.2(5) . .
N8 N7 Sm4 C73 129.9(4) . .
Sm2 N7 Sm4 C73 51.8(2) . .
C61 N7 Sm4 Sm3 -174.1(4) . .
N8 N7 Sm4 Sm3 70.0(4) . .
Sm2 N7 Sm4 Sm3 -8.1(2) . .
C61 N7 Sm4 Sm2 -166.0(6) . .
N8 N7 Sm4 Sm2 78.1(4) . .
C74 C73 Sm4 N8 80.9(6) . .
N9 C73 Sm4 N8 -43.2(5) . .
C78 C73 Sm4 N8 -157.7(6) . .
C74 C73 Sm4 N6 179.0(5) . .
N9 C73 Sm4 N6 54.9(5) . .
C78 C73 Sm4 N6 -59.6(6) . .
C74 C73 Sm4 O3 -54.4(6) . .
N9 C73 Sm4 O3 -178.5(5) . .
C78 C73 Sm4 O3 67.0(6) . .
C74 C73 Sm4 N9 124.1(8) . .
C78 C73 Sm4 N9 -114.5(8) . .
C74 C73 Sm4 N5 -156.8(6) . .
N9 C73 Sm4 N5 79.1(4) . .
C78 C73 Sm4 N5 -35.4(6) . .
C74 C73 Sm4 O2 -79.1(8) . .
N9 C73 Sm4 O2 156.9(5) . .
C78 C73 Sm4 O2 42.3(9) . .
C74 C73 Sm4 N7 53.9(6) . .
N9 C73 Sm4 N7 -70.2(4) . .
C78 C73 Sm4 N7 175.3(6) . .
C74 C73 Sm4 Sm3 161.3(6) . .
N9 C73 Sm4 Sm3 37.2(4) . .
C78 C73 Sm4 Sm3 -77.3(6) . .
C74 C73 Sm4 Sm2 89.9(6) . .
N9 C73 Sm4 Sm2 -34.2(4) . .
C78 C73 Sm4 Sm2 -148.7(6) . .
N9 Sm3 Sm4 N8 82.1(3) . .
N3 Sm3 Sm4 N8 8.4(9) . .
N5 Sm3 Sm4 N8 -147.3(3) . .
N10 Sm3 Sm4 N8 16.0(2) . .
N6 Sm3 Sm4 N8 -95.6(3) . .
N4 Sm3 Sm4 N8 89.2(3) . .
C43 Sm3 Sm4 N8 128.6(3) . .
C48 Sm3 Sm4 N8 164.1(3) . .
C55 Sm3 Sm4 N8 -91.2(2) . .
Sm1 Sm3 Sm4 N8 36.37(17) . .
Sm2 Sm3 Sm4 N8 38.31(16) . .
N9 Sm3 Sm4 N6 177.7(3) . .
N3 Sm3 Sm4 N6 104.1(9) . .
N5 Sm3 Sm4 N6 -51.7(3) . .
N10 Sm3 Sm4 N6 111.6(3) . .
N4 Sm3 Sm4 N6 -175.2(3) . .
C43 Sm3 Sm4 N6 -135.8(3) . .
C48 Sm3 Sm4 N6 -100.2(3) . .
C55 Sm3 Sm4 N6 4.5(3) . .
Sm1 Sm3 Sm4 N6 132.0(2) . .
Sm2 Sm3 Sm4 N6 133.9(2) . .
N9 Sm3 Sm4 O3 -79.6(3) . .
N3 Sm3 Sm4 O3 -153.2(9) . .
N5 Sm3 Sm4 O3 51.0(3) . .
N10 Sm3 Sm4 O3 -145.7(2) . .
N6 Sm3 Sm4 O3 102.7(3) . .
N4 Sm3 Sm4 O3 -72.5(3) . .
C43 Sm3 Sm4 O3 -33.1(3) . .
C48 Sm3 Sm4 O3 2.5(3) . .
C55 Sm3 Sm4 O3 107.2(3) . .
Sm1 Sm3 Sm4 O3 -125.3(2) . .
Sm2 Sm3 Sm4 O3 -123.4(2) . .
N3 Sm3 Sm4 N9 -73.7(9) . .
N5 Sm3 Sm4 N9 130.6(3) . .
N10 Sm3 Sm4 N9 -66.1(3) . .
N6 Sm3 Sm4 N9 -177.7(3) . .
N4 Sm3 Sm4 N9 7.1(3) . .
C43 Sm3 Sm4 N9 46.5(3) . .
C48 Sm3 Sm4 N9 82.1(3) . .
C55 Sm3 Sm4 N9 -173.2(3) . .
Sm1 Sm3 Sm4 N9 -45.7(2) . .
Sm2 Sm3 Sm4 N9 -43.8(2) . .
N9 Sm3 Sm4 N5 -130.6(3) . .
N3 Sm3 Sm4 N5 155.8(9) . .
N10 Sm3 Sm4 N5 163.3(3) . .
N6 Sm3 Sm4 N5 51.7(3) . .
N4 Sm3 Sm4 N5 -123.5(3) . .
C43 Sm3 Sm4 N5 -84.1(3) . .
C48 Sm3 Sm4 N5 -48.5(3) . .
C55 Sm3 Sm4 N5 56.2(3) . .
Sm1 Sm3 Sm4 N5 -176.3(2) . .
Sm2 Sm3 Sm4 N5 -174.4(2) . .
N9 Sm3 Sm4 O2 175.7(3) . .
N3 Sm3 Sm4 O2 102.1(9) . .
N5 Sm3 Sm4 O2 -53.7(3) . .
N10 Sm3 Sm4 O2 109.7(2) . .
N6 Sm3 Sm4 O2 -2.0(3) . .
N4 Sm3 Sm4 O2 -177.2(3) . .
C43 Sm3 Sm4 O2 -137.8(3) . .
C48 Sm3 Sm4 O2 -102.2(3) . .
C55 Sm3 Sm4 O2 2.5(2) . .
Sm1 Sm3 Sm4 O2 130.02(16) . .
Sm2 Sm3 Sm4 O2 131.96(16) . .
N9 Sm3 Sm4 N7 49.8(3) . .
N3 Sm3 Sm4 N7 -23.8(9) . .
N5 Sm3 Sm4 N7 -179.6(3) . .
N10 Sm3 Sm4 N7 -16.3(2) . .
N6 Sm3 Sm4 N7 -127.9(3) . .
N4 Sm3 Sm4 N7 56.9(3) . .
C43 Sm3 Sm4 N7 96.3(3) . .
C48 Sm3 Sm4 N7 131.9(3) . .
C55 Sm3 Sm4 N7 -123.4(2) . .
Sm1 Sm3 Sm4 N7 4.11(16) . .
Sm2 Sm3 Sm4 N7 6.05(15) . .
N9 Sm3 Sm4 C73 -26.8(3) . .
N3 Sm3 Sm4 C73 -100.5(9) . .
N5 Sm3 Sm4 C73 103.8(3) . .
N10 Sm3 Sm4 C73 -92.9(2) . .
N6 Sm3 Sm4 C73 155.5(3) . .
N4 Sm3 Sm4 C73 -19.8(3) . .
C43 Sm3 Sm4 C73 19.7(3) . .
C48 Sm3 Sm4 C73 55.2(3) . .
C55 Sm3 Sm4 C73 159.9(3) . .
Sm1 Sm3 Sm4 C73 -72.55(18) . .
Sm2 Sm3 Sm4 C73 -70.61(18) . .
N9 Sm3 Sm4 Sm2 43.8(2) . .
N3 Sm3 Sm4 Sm2 -29.9(9) . .
N5 Sm3 Sm4 Sm2 174.4(2) . .
N10 Sm3 Sm4 Sm2 -22.30(14) . .
N6 Sm3 Sm4 Sm2 -133.9(2) . .
N4 Sm3 Sm4 Sm2 50.8(3) . .
C43 Sm3 Sm4 Sm2 90.3(2) . .
C48 Sm3 Sm4 Sm2 125.8(2) . .
C55 Sm3 Sm4 Sm2 -129.46(18) . .
Sm1 Sm3 Sm4 Sm2 -1.937(17) . .
N9 Sm2 Sm4 N8 -166.3(3) . .
N10 Sm2 Sm4 N8 -96.5(3) . .
N2 Sm2 Sm4 N8 139.2(4) . .
N7 Sm2 Sm4 N8 50.8(3) . .
C13 Sm2 Sm4 N8 85.8(3) . .
Sm3 Sm2 Sm4 N8 -120.2(2) . .
Sm1 Sm2 Sm4 N8 -118.7(2) . .
N9 Sm2 Sm4 N6 -76.9(3) . .
N10 Sm2 Sm4 N6 -7.2(2) . .
N2 Sm2 Sm4 N6 -131.5(4) . .
N7 Sm2 Sm4 N6 140.1(3) . .
N8 Sm2 Sm4 N6 89.3(3) . .
C13 Sm2 Sm4 N6 175.1(3) . .
Sm3 Sm2 Sm4 N6 -30.88(18) . .
Sm1 Sm2 Sm4 N6 -29.37(18) . .
N9 Sm2 Sm4 O3 77.9(3) . .
N10 Sm2 Sm4 O3 147.7(3) . .
N2 Sm2 Sm4 O3 23.4(4) . .
N7 Sm2 Sm4 O3 -65.0(3) . .
N8 Sm2 Sm4 O3 -115.8(3) . .
C13 Sm2 Sm4 O3 -30.0(3) . .
Sm3 Sm2 Sm4 O3 124.00(19) . .
Sm1 Sm2 Sm4 O3 125.51(19) . .
N10 Sm2 Sm4 N9 69.8(3) . .
N2 Sm2 Sm4 N9 -54.6(4) . .
N7 Sm2 Sm4 N9 -142.9(3) . .
N8 Sm2 Sm4 N9 166.3(3) . .
C13 Sm2 Sm4 N9 -108.0(3) . .
Sm3 Sm2 Sm4 N9 46.1(2) . .
Sm1 Sm2 Sm4 N9 47.6(2) . .
N9 Sm2 Sm4 N5 -42.2(3) . .
N10 Sm2 Sm4 N5 27.6(2) . .
N2 Sm2 Sm4 N5 -96.7(4) . .
N7 Sm2 Sm4 N5 174.9(3) . .
N8 Sm2 Sm4 N5 124.1(3) . .
C13 Sm2 Sm4 N5 -150.1(3) . .
Sm3 Sm2 Sm4 N5 3.90(16) . .
Sm1 Sm2 Sm4 N5 5.41(16) . .
N9 Sm2 Sm4 O2 -160.1(3) . .
N10 Sm2 Sm4 O2 -90.4(2) . .
N2 Sm2 Sm4 O2 145.3(4) . .
N7 Sm2 Sm4 O2 57.0(3) . .
N8 Sm2 Sm4 O2 6.2(3) . .
C13 Sm2 Sm4 O2 91.9(3) . .
Sm3 Sm2 Sm4 O2 -114.04(19) . .
Sm1 Sm2 Sm4 O2 -112.53(19) . .
N9 Sm2 Sm4 N7 142.9(3) . .
N10 Sm2 Sm4 N7 -147.3(3) . .
N2 Sm2 Sm4 N7 88.4(4) . .
N8 Sm2 Sm4 N7 -50.8(3) . .
C13 Sm2 Sm4 N7 35.0(4) . .
Sm3 Sm2 Sm4 N7 -171.0(2) . .
Sm1 Sm2 Sm4 N7 -169.5(2) . .
N9 Sm2 Sm4 C73 25.8(3) . .
N10 Sm2 Sm4 C73 95.6(2) . .
N2 Sm2 Sm4 C73 -28.7(4) . .
N7 Sm2 Sm4 C73 -117.1(3) . .
N8 Sm2 Sm4 C73 -167.9(3) . .
C13 Sm2 Sm4 C73 -82.1(3) . .
Sm3 Sm2 Sm4 C73 71.91(18) . .
Sm1 Sm2 Sm4 C73 73.42(18) . .
N9 Sm2 Sm4 Sm3 -46.1(2) . .
N10 Sm2 Sm4 Sm3 23.68(16) . .
N2 Sm2 Sm4 Sm3 -100.6(3) . .
N7 Sm2 Sm4 Sm3 171.0(2) . .
N8 Sm2 Sm4 Sm3 120.2(2) . .
C13 Sm2 Sm4 Sm3 -154.0(3) . .
Sm1 Sm2 Sm4 Sm3 1.506(13) . .
C87 C88 O1 C85 37.5(9) . .
C87 C88 O1 Sm1 -134.3(6) . .
C86 C85 O1 C88 -44.2(9) . .
C86 C85 O1 Sm1 127.2(6) . .
N1 Sm1 O1 C88 -151.5(6) . .
N4 Sm1 O1 C88 79.8(6) . .
N10 Sm1 O1 C88 -24.0(7) . .
N3 Sm1 O1 C88 50.3(6) . .
C79 Sm1 O1 C88 -29.8(6) . .
C80 Sm1 O1 C88 -53.3(6) . .
C1 Sm1 O1 C88 -161.8(6) . .
Sm3 Sm1 O1 C88 30.5(7) . .
Sm2 Sm1 O1 C88 -55.8(7) . .
N1 Sm1 O1 C85 38.9(7) . .
N4 Sm1 O1 C85 -89.9(7) . .
N10 Sm1 O1 C85 166.4(6) . .
N3 Sm1 O1 C85 -119.4(7) . .
C79 Sm1 O1 C85 160.6(7) . .
C80 Sm1 O1 C85 137.1(7) . .
C1 Sm1 O1 C85 28.6(7) . .
Sm3 Sm1 O1 C85 -139.1(6) . .
Sm2 Sm1 O1 C85 134.6(6) . .
C91 C92 O2 C89 15.6(9) . .
C91 C92 O2 Sm4 -164.7(5) . .
C90 C89 O2 C92 10.1(10) . .
C90 C89 O2 Sm4 -169.6(5) . .
N8 Sm4 O2 C92 41.2(6) . .
N6 Sm4 O2 C92 -52.0(6) . .
O3 Sm4 O2 C92 176.5(6) . .
N9 Sm4 O2 C92 -37.9(12) . .
N5 Sm4 O2 C92 -83.6(6) . .
N7 Sm4 O2 C92 72.5(6) . .
C73 Sm4 O2 C92 -158.0(7) . .
Sm3 Sm4 O2 C92 -50.5(6) . .
Sm2 Sm4 O2 C92 36.8(6) . .
N8 Sm4 O2 C89 -139.2(7) . .
N6 Sm4 O2 C89 127.7(7) . .
O3 Sm4 O2 C89 -3.8(7) . .
N9 Sm4 O2 C89 141.8(10) . .
N5 Sm4 O2 C89 96.1(7) . .
N7 Sm4 O2 C89 -107.8(7) . .
C73 Sm4 O2 C89 21.6(10) . .
Sm3 Sm4 O2 C89 129.1(6) . .
Sm2 Sm4 O2 C89 -143.6(6) . .
C95 C96 O3 C93 16.5(11) . .
C95 C96 O3 Sm4 -175.8(7) . .
C94 C93 O3 C96 2.0(12) . .
C94 C93 O3 Sm4 -164.8(8) . .
N8 Sm4 O3 C96 177.7(6) . .
N6 Sm4 O3 C96 30.9(7) . .
N9 Sm4 O3 C96 -74.2(7) . .
N5 Sm4 O3 C96 3.8(7) . .
O2 Sm4 O3 C96 97.8(7) . .
N7 Sm4 O3 C96 -156.1(6) . .
C73 Sm4 O3 C96 -73.4(7) . .
Sm3 Sm4 O3 C96 -28.4(7) . .
Sm2 Sm4 O3 C96 -117.4(6) . .
N8 Sm4 O3 C93 -17.1(8) . .
N6 Sm4 O3 C93 -163.9(7) . .
N9 Sm4 O3 C93 90.9(7) . .
N5 Sm4 O3 C93 168.9(7) . .
O2 Sm4 O3 C93 -97.1(7) . .
N7 Sm4 O3 C93 9.0(8) . .
C73 Sm4 O3 C93 91.8(7) . .
Sm3 Sm4 O3 C93 136.7(7) . .
Sm2 Sm4 O3 C93 47.7(8) . .
